data_4120481
loop_
_publ_author_name
'Espinoza-Quintero, Gabriela'
'Duckworth, Jack C. A.'
'Myers, William K.'
'McGrady, John E.'
'Goicoechea, Jose M.'

_publ_contact_author
;
 Dr. J. M. Goicoechea           
 Chemistry Research Laboratory
 University of Oxford
 Mansfield Road
 Oxford
 OX1 3TA
 UK
;
_publ_section_title
;
 Synthesis and characterization of [ru@ge12](3-): an endohedral
 3-connected cluster.
;
_journal_issue 4
_journal_name_full 'Journal of the American Chemical Society'
_journal_page_first 1210
_journal_page_last 1213
_journal_paper_doi 10.1021/ja411280v
_journal_volume 136
_journal_year 2014
_chemical_formula_moiety '3(C18 H36 K N2 O6), Ge12 Ru, 4(C5 H5 N)'
_chemical_formula_sum 'C74 H128 Ge12 K3 N10 O18 Ru'
_chemical_formula_weight 2535.31
_chemical_name_systematic
;
[K(2,2,2-crypt)]3[Ru@Ge12]*4py
;
_space_group_IT_number 4
_symmetry_cell_setting monoclinic
_symmetry_space_group_name_Hall 'P 2yb'
_symmetry_space_group_name_H-M 'P 1 21 1'
_atom_sites_solution_hydrogens geom
_atom_sites_solution_primary direct
_atom_sites_solution_secondary difmap
_audit_creation_method SHELXL-97
_cell_angle_alpha 90.00
_cell_angle_beta 107.7540(10)
_cell_angle_gamma 90.00
_cell_formula_units_Z 2
_cell_length_a 14.14240(10)
_cell_length_b 26.0428(2)
_cell_length_c 14.26840(10)
_cell_measurement_reflns_used 32773
_cell_measurement_temperature 150(2)
_cell_measurement_theta_max 76.2445
_cell_measurement_theta_min 3.2495
_cell_volume 5004.88(7)
_computing_cell_refinement
;
CrysAlisPro, Agilent Technologies,
Version 1.171.35.8 (release 07-03-2011 CrysAlis171 .NET)
(compiled Mar  7 2011,18:06:32)
;
_computing_data_collection
;
CrysAlisPro, Agilent Technologies,
Version 1.171.35.8 (release 07-03-2011 CrysAlis171 .NET)
(compiled Mar  7 2011,18:06:32)
;
_computing_data_reduction
;
CrysAlisPro, Agilent Technologies,
Version 1.171.35.8 (release 07-03-2011 CrysAlis171 .NET)
(compiled Mar  7 2011,18:06:32)
;
_computing_molecular_graphics 'WinGX (Farrugia, 2005)'
_computing_publication_material 'XCIF (Sheldrick, 2001)'
_computing_structure_refinement 'SHELXL-97 (Sheldrick, 1997)'
_computing_structure_solution 'SHELXS-97 (Sheldrick, 1990)'
_diffrn_ambient_temperature 150(2)
_diffrn_measured_fraction_theta_full 0.993
_diffrn_measured_fraction_theta_max 0.993
_diffrn_measurement_device_type area
_diffrn_measurement_method 'omega scans'
_diffrn_radiation_monochromator mirror
_diffrn_radiation_source 'fine-focus sealed tube'
_diffrn_radiation_type CuK\a
_diffrn_radiation_wavelength 1.54180
_diffrn_reflns_av_R_equivalents 0.0467
_diffrn_reflns_av_sigmaI/netI 0.0393
_diffrn_reflns_limit_h_max 17
_diffrn_reflns_limit_h_min -17
_diffrn_reflns_limit_k_max 32
_diffrn_reflns_limit_k_min -30
_diffrn_reflns_limit_l_max 17
_diffrn_reflns_limit_l_min -17
_diffrn_reflns_number 51928
_diffrn_reflns_theta_full 76.43
_diffrn_reflns_theta_max 76.43
_diffrn_reflns_theta_min 3.25
_exptl_absorpt_coefficient_mu 6.790
_exptl_absorpt_correction_T_max 0.7729
_exptl_absorpt_correction_T_min 0.2522
_exptl_absorpt_correction_type multi-scan
_exptl_absorpt_process_details
;
CrysAlisPro, Agilent Technologies,
Version 1.171.35.8 (release 07-03-2011 CrysAlis171 .NET)
(compiled Mar  7 2011,18:06:32)
Empirical absorption correction using spherical harmonics,
 implemented in SCALE3 ABSPACK scaling algorithm.
;
_exptl_crystal_colour black
_exptl_crystal_density_diffrn 1.682
_exptl_crystal_density_meas ?
_exptl_crystal_density_method 'not measured'
_exptl_crystal_description plate
_exptl_crystal_F_000 2542
_exptl_crystal_size_max 0.28
_exptl_crystal_size_mid 0.20
_exptl_crystal_size_min 0.04
_refine_diff_density_max 1.478
_refine_diff_density_min -0.469
_refine_diff_density_rms 0.126
_refine_ls_abs_structure_details 'Flack H D (1983), Acta Cryst. A39, 876-881'
_refine_ls_abs_structure_Flack -0.011(9)
_refine_ls_extinction_method none
_refine_ls_goodness_of_fit_ref 1.022
_refine_ls_hydrogen_treatment constr
_refine_ls_matrix_type full
_refine_ls_number_parameters 1161
_refine_ls_number_reflns 19737
_refine_ls_number_restraints 115
_refine_ls_restrained_S_all 1.049
_refine_ls_R_factor_all 0.0615
_refine_ls_R_factor_gt 0.0574
_refine_ls_shift/su_max 0.004
_refine_ls_shift/su_mean 0.000
_refine_ls_structure_factor_coef Fsqd
_refine_ls_weighting_details 'calc w=1/[\s^2^(Fo^2^)+(0.1120P)^2^+3.4347P] where P=(Fo^2^+2Fc^2^)/3'
_refine_ls_weighting_scheme calc
_refine_ls_wR_factor_gt 0.1552
_refine_ls_wR_factor_ref 0.1621
_reflns_number_gt 18305
_reflns_number_total 19737
_reflns_threshold_expression >2\s(I)
_cod_data_source_file ja411280v_si_002.cif
_cod_data_source_block 1
_cod_depositor_comments
;
The following automatic conversions were performed:

'_symmetry_cell_setting' value 'Monoclinic' changed to 'monoclinic'
according to
/usr/data/users/saulius/automatic-downloads/current/ACS/lib/dictionaries/cif_core.dic
dictionary named 'cif_core.dic' version 2.4.2 from 2011-04-26.

Automatic conversion script
Id: cif_fix_values 2281 2013-09-26 08:29:07Z andrius 

The following automatic conversions were performed:

'_exptl_crystal_density_meas' value 'not measured' was changed to '?'
- the value is perceived as not measured.

Automatic conversion script
Id: cif_fix_values 3008 2015-01-20 13:52:24Z robertas 
;
_cod_original_cell_volume 5004.88(6)
_cod_original_sg_symbol_H-M P2(1)
_cod_database_code 4120481

loop_
_symmetry_equiv_pos_as_xyz
'x, y, z'
'-x, y+1/2, -z'

loop_
_atom_site_label
_atom_site_type_symbol
_atom_site_fract_x
_atom_site_fract_y
_atom_site_fract_z
_atom_site_U_iso_or_equiv
_atom_site_adp_type
_atom_site_occupancy
_atom_site_symmetry_multiplicity
_atom_site_calc_flag
_atom_site_refinement_flags
_atom_site_disorder_assembly
_atom_site_disorder_group
Ru1 Ru 0.17319(3) 0.874541(17) 0.20317(3) 0.04013(11) Uani 1 1 d . . .
Ge1 Ge -0.01957(9) 0.88358(5) 0.21066(10) 0.0565(3) Uani 0.716(2) 1 d PD A 1
Ge2 Ge 0.02944(10) 0.94042(5) 0.09748(10) 0.0608(3) Uani 0.716(2) 1 d PD A 1
Ge3 Ge 0.02373(8) 0.80654(5) 0.12902(9) 0.0578(3) Uani 0.716(2) 1 d PD A 1
Ge4 Ge 0.07653(10) 0.86688(6) 0.01079(8) 0.0639(3) Uani 0.716(2) 1 d PD A 1
Ge5 Ge 0.25926(9) 0.87195(6) 0.05957(8) 0.0595(3) Uani 0.716(2) 1 d PD A 1
Ge6 Ge 0.31612(11) 0.94032(6) 0.19831(13) 0.0643(3) Uani 0.716(2) 1 d PDU A 1
Ge7 Ge 0.30950(9) 0.80388(5) 0.18715(9) 0.0538(3) Uani 0.716(2) 1 d PDU A 1
Ge8 Ge 0.36612(8) 0.86851(6) 0.31708(9) 0.0577(3) Uani 0.716(2) 1 d PD A 1
Ge9 Ge 0.17477(10) 0.77401(4) 0.25222(9) 0.0532(3) Uani 0.716(2) 1 d PDU A 1
Ge10 Ge 0.23649(12) 0.84148(6) 0.39178(12) 0.0494(3) Uani 0.716(2) 1 d PDU A 1
Ge11 Ge 0.11796(11) 0.91425(5) 0.35440(9) 0.0492(3) Uani 0.716(2) 1 d PDU A 1
Ge12 Ge 0.16831(10) 0.97474(5) 0.23407(11) 0.0536(3) Uani 0.716(2) 1 d PDU A 1
Ge21 Ge 0.0825(10) 0.9574(5) 0.0937(10) 0.279(11) Uani 0.284(2) 1 d PD A 2
Ge22 Ge 0.2260(13) 0.9262(6) 0.0573(10) 0.349(15) Uani 0.284(2) 1 d PD A 2
Ge23 Ge -0.0061(9) 0.8749(8) 0.0718(8) 0.52(3) Uani 0.284(2) 1 d PD A 2
Ge24 Ge 0.1394(14) 0.8409(6) 0.0252(7) 0.45(2) Uani 0.284(2) 1 d PD A 2
Ge25 Ge 0.2382(14) 0.7903(5) 0.1629(12) 0.397(14) Uani 0.284(2) 1 d PDU A 2
Ge26 Ge 0.3563(8) 0.8512(7) 0.2848(15) 0.67(4) Uani 0.284(2) 1 d PD A 2
Ge27 Ge 0.1241(8) 0.7869(3) 0.2717(8) 0.163(4) Uani 0.284(2) 1 d PDU A 2
Ge28 Ge 0.2498(9) 0.8448(5) 0.3889(8) 0.172(6) Uani 0.284(2) 1 d PDU A 2
Ge29 Ge 0.0015(6) 0.8574(5) 0.2344(9) 0.190(5) Uani 0.284(2) 1 d PD A 2
Ge30 Ge 0.1242(10) 0.9133(5) 0.3596(9) 0.208(7) Uani 0.284(2) 1 d PDU A 2
Ge31 Ge 0.1862(13) 0.9744(4) 0.2664(11) 0.289(10) Uani 0.284(2) 1 d PDU A 2
Ge32 Ge 0.3319(11) 0.9384(6) 0.2301(14) 0.342(13) Uani 0.284(2) 1 d PDU A 2
K1 K 0.27768(9) 0.63156(6) 0.74759(10) 0.0518(3) Uani 1 1 d . . .
N11 N 0.1887(6) 0.5386(3) 0.8017(5) 0.0704(17) Uani 1 1 d . . .
N12 N 0.3720(5) 0.7239(3) 0.6927(6) 0.0743(18) Uani 1 1 d . . .
O11 O 0.1079(4) 0.5883(2) 0.6090(4) 0.0583(11) Uani 1 1 d . . .
O12 O 0.2241(4) 0.6616(2) 0.5507(4) 0.0566(11) Uani 1 1 d . . .
O13 O 0.2003(4) 0.6369(2) 0.9078(4) 0.0679(13) Uani 1 1 d . . .
O14 O 0.2456(5) 0.7289(2) 0.8238(4) 0.0719(14) Uani 1 1 d . . .
O15 O 0.3905(5) 0.5392(3) 0.7920(5) 0.0806(18) Uani 1 1 d . . .
O16 O 0.4858(4) 0.6329(3) 0.7805(5) 0.087(2) Uani 1 1 d . . .
C101 C 0.0884(8) 0.5312(4) 0.7345(7) 0.081(3) Uani 1 1 d . . .
H10A H 0.0432 0.5563 0.7506 0.097 Uiso 1 1 calc R . .
H10B H 0.0650 0.4963 0.7445 0.097 Uiso 1 1 calc R . .
C102 C 0.0828(7) 0.5374(4) 0.6264(6) 0.072(2) Uani 1 1 d . . .
H10C H 0.1293 0.5131 0.6100 0.087 Uiso 1 1 calc R . .
H10D H 0.0148 0.5294 0.5839 0.087 Uiso 1 1 calc R . .
C103 C 0.1061(5) 0.5951(3) 0.5097(5) 0.0619(17) Uani 1 1 d . . .
H10E H 0.0403 0.5851 0.4649 0.074 Uiso 1 1 calc R . .
H10F H 0.1569 0.5729 0.4955 0.074 Uiso 1 1 calc R . .
C104 C 0.1265(5) 0.6495(3) 0.4929(5) 0.0611(17) Uani 1 1 d . . .
H10G H 0.1192 0.6551 0.4225 0.073 Uiso 1 1 calc R . .
H10H H 0.0785 0.6720 0.5113 0.073 Uiso 1 1 calc R . .
C105 C 0.2527(6) 0.7112(3) 0.5266(7) 0.0680(19) Uani 1 1 d . . .
H10I H 0.2075 0.7375 0.5391 0.082 Uiso 1 1 calc R . .
H10J H 0.2477 0.7124 0.4559 0.082 Uiso 1 1 calc R . .
C106 C 0.3574(7) 0.7226(4) 0.5876(9) 0.081(3) Uani 1 1 d . . .
H10K H 0.4017 0.6961 0.5740 0.097 Uiso 1 1 calc R . .
H10L H 0.3772 0.7562 0.5670 0.097 Uiso 1 1 calc R . .
C107 C 0.1832(7) 0.5457(4) 0.9036(7) 0.078(2) Uani 1 1 d . . .
H10M H 0.2508 0.5428 0.9506 0.093 Uiso 1 1 calc R . .
H10N H 0.1424 0.5178 0.9184 0.093 Uiso 1 1 calc R . .
C108 C 0.1396(7) 0.5964(5) 0.9183(6) 0.079(3) Uani 1 1 d . . .
H10O H 0.0731 0.6002 0.8695 0.094 Uiso 1 1 calc R . .
H10P H 0.1317 0.5975 0.9848 0.094 Uiso 1 1 calc R . .
C109 C 0.1568(9) 0.6852(5) 0.9161(8) 0.090(3) Uani 1 1 d . . .
H10Q H 0.1390 0.6863 0.9780 0.108 Uiso 1 1 calc R . .
H10R H 0.0951 0.6897 0.8605 0.108 Uiso 1 1 calc R . .
C110 C 0.2274(9) 0.7279(4) 0.9155(8) 0.094(3) Uani 1 1 d . . .
H11A H 0.1986 0.7611 0.9270 0.112 Uiso 1 1 calc R . .
H11B H 0.2905 0.7226 0.9688 0.112 Uiso 1 1 calc R . .
C111 C 0.3089(9) 0.7706(4) 0.8177(9) 0.093(3) Uani 1 1 d . . .
H11C H 0.3741 0.7669 0.8688 0.111 Uiso 1 1 calc R . .
H11D H 0.2790 0.8035 0.8291 0.111 Uiso 1 1 calc R . .
C112 C 0.3226(8) 0.7709(4) 0.7188(9) 0.090(3) Uani 1 1 d . . .
H11E H 0.3627 0.8014 0.7139 0.108 Uiso 1 1 calc R . .
H11F H 0.2567 0.7749 0.6691 0.108 Uiso 1 1 calc R . .
C113 C 0.2466(9) 0.4931(4) 0.7996(10) 0.097(3) Uani 1 1 d . . .
H11G H 0.2344 0.4823 0.7304 0.116 Uiso 1 1 calc R . .
H11H H 0.2240 0.4649 0.8344 0.116 Uiso 1 1 calc R . .
C114 C 0.3586(10) 0.5013(4) 0.8476(10) 0.102(4) Uani 1 1 d . . .
H11I H 0.3721 0.5128 0.9165 0.123 Uiso 1 1 calc R . .
H11J H 0.3948 0.4687 0.8477 0.123 Uiso 1 1 calc R . .
C115 C 0.4919(7) 0.5443(5) 0.8306(7) 0.083(3) Uani 1 1 d . . .
H11K H 0.5245 0.5113 0.8253 0.100 Uiso 1 1 calc R . .
H11L H 0.5095 0.5537 0.9010 0.100 Uiso 1 1 calc R . .
C116 C 0.5277(7) 0.5852(5) 0.7752(7) 0.087(3) Uani 1 1 d . . .
H11M H 0.6008 0.5880 0.8022 0.105 Uiso 1 1 calc R . .
H11N H 0.5115 0.5749 0.7053 0.105 Uiso 1 1 calc R . .
C117 C 0.5283(7) 0.6724(6) 0.7423(10) 0.101(4) Uani 1 1 d . . .
H11O H 0.5219 0.6650 0.6726 0.121 Uiso 1 1 calc R . .
H11P H 0.5999 0.6747 0.7790 0.121 Uiso 1 1 calc R . .
C118 C 0.4796(8) 0.7226(5) 0.7490(11) 0.104(4) Uani 1 1 d . . .
H11Q H 0.4876 0.7301 0.8190 0.125 Uiso 1 1 calc R . .
H11R H 0.5140 0.7501 0.7240 0.125 Uiso 1 1 calc R . .
K2 K 0.43914(11) 0.51923(5) 0.23535(10) 0.0524(3) Uani 1 1 d . . .
N21 N 0.3135(5) 0.5979(3) 0.2926(5) 0.0630(14) Uani 1 1 d . . .
N22 N 0.5649(6) 0.4412(3) 0.1774(5) 0.0730(18) Uani 1 1 d . . .
O21 O 0.2294(4) 0.5079(2) 0.1741(5) 0.0706(15) Uani 1 1 d . . .
O22 O 0.3493(5) 0.4257(2) 0.1486(4) 0.0768(16) Uani 1 1 d . . .
O23 O 0.4436(4) 0.62337(18) 0.1718(4) 0.0553(10) Uani 1 1 d . . .
O24 O 0.5339(4) 0.5452(2) 0.0900(4) 0.0608(11) Uani 1 1 d . . .
O25 O 0.4740(4) 0.5399(2) 0.4376(4) 0.0629(12) Uani 1 1 d . . .
O26 O 0.6090(5) 0.4780(3) 0.3814(4) 0.0727(15) Uani 1 1 d . . .
C201 C 0.2092(6) 0.5894(4) 0.2392(8) 0.078(2) Uani 1 1 d . . .
H20A H 0.1951 0.6039 0.1722 0.094 Uiso 1 1 calc R . .
H20B H 0.1682 0.6084 0.2729 0.094 Uiso 1 1 calc R . .
C202 C 0.1788(6) 0.5345(5) 0.2309(10) 0.092(3) Uani 1 1 d . . .
H20C H 0.1949 0.5190 0.2973 0.111 Uiso 1 1 calc R . .
H20D H 0.1062 0.5319 0.1991 0.111 Uiso 1 1 calc R . .
C203 C 0.1954(7) 0.4556(4) 0.1549(7) 0.086(3) Uani 1 1 d . . .
H20E H 0.1231 0.4551 0.1206 0.103 Uiso 1 1 calc R . .
H20F H 0.2079 0.4367 0.2177 0.103 Uiso 1 1 calc R . .
C204 C 0.2482(8) 0.4313(3) 0.0941(7) 0.081(3) Uani 1 1 d . . .
H20G H 0.2189 0.3972 0.0721 0.097 Uiso 1 1 calc R . .
H20H H 0.2422 0.4526 0.0351 0.097 Uiso 1 1 calc R . .
C205 C 0.4073(11) 0.3984(3) 0.0937(8) 0.098(4) Uani 1 1 d . . .
H20I H 0.3783 0.3640 0.0742 0.117 Uiso 1 1 calc R . .
H20J H 0.4043 0.4177 0.0331 0.117 Uiso 1 1 calc R . .
C206 C 0.5094(11) 0.3932(4) 0.1539(9) 0.100(4) Uani 1 1 d . . .
H20K H 0.5439 0.3704 0.1194 0.120 Uiso 1 1 calc R . .
H20L H 0.5106 0.3761 0.2162 0.120 Uiso 1 1 calc R . .
C207 C 0.3434(6) 0.6493(3) 0.2716(6) 0.0644(17) Uani 1 1 d . . .
H20M H 0.4052 0.6589 0.3235 0.077 Uiso 1 1 calc R . .
H20N H 0.2912 0.6740 0.2746 0.077 Uiso 1 1 calc R . .
C208 C 0.3605(6) 0.6540(3) 0.1731(6) 0.0645(18) Uani 1 1 d . . .
H20O H 0.3007 0.6424 0.1207 0.077 Uiso 1 1 calc R . .
H20P H 0.3730 0.6903 0.1604 0.077 Uiso 1 1 calc R . .
C209 C 0.4657(6) 0.6291(3) 0.0810(6) 0.0646(17) Uani 1 1 d . . .
H20Q H 0.4779 0.6657 0.0700 0.077 Uiso 1 1 calc R . .
H20R H 0.4087 0.6172 0.0257 0.077 Uiso 1 1 calc R . .
C210 C 0.5537(6) 0.5988(3) 0.0850(6) 0.0654(17) Uani 1 1 d . . .
H21A H 0.5741 0.6057 0.0257 0.079 Uiso 1 1 calc R . .
H21B H 0.6091 0.6089 0.1434 0.079 Uiso 1 1 calc R . .
C211 C 0.6193(6) 0.5157(4) 0.0941(6) 0.076(2) Uani 1 1 d . . .
H21C H 0.6727 0.5229 0.1561 0.091 Uiso 1 1 calc R . .
H21D H 0.6439 0.5246 0.0382 0.091 Uiso 1 1 calc R . .
C212 C 0.5916(9) 0.4599(4) 0.0893(7) 0.085(3) Uani 1 1 d . . .
H21E H 0.6479 0.4393 0.0825 0.102 Uiso 1 1 calc R . .
H21F H 0.5344 0.4541 0.0297 0.102 Uiso 1 1 calc R . .
C213 C 0.3285(7) 0.5928(4) 0.3983(6) 0.073(2) Uani 1 1 d . . .
H21G H 0.2892 0.5631 0.4090 0.088 Uiso 1 1 calc R . .
H21H H 0.3022 0.6239 0.4215 0.088 Uiso 1 1 calc R . .
C214 C 0.4360(7) 0.5853(4) 0.4607(6) 0.0696(19) Uani 1 1 d . . .
H21I H 0.4764 0.6144 0.4496 0.084 Uiso 1 1 calc R . .
H21J H 0.4400 0.5851 0.5312 0.084 Uiso 1 1 calc R . .
C215 C 0.5719(6) 0.5299(4) 0.5019(6) 0.075(2) Uani 1 1 d . . .
H21K H 0.5723 0.5313 0.5714 0.090 Uiso 1 1 calc R . .
H21L H 0.6188 0.5560 0.4922 0.090 Uiso 1 1 calc R . .
C216 C 0.6022(8) 0.4775(4) 0.4782(6) 0.080(3) Uani 1 1 d . . .
H21M H 0.6671 0.4681 0.5254 0.096 Uiso 1 1 calc R . .
H21N H 0.5525 0.4518 0.4834 0.096 Uiso 1 1 calc R . .
C217 C 0.6427(9) 0.4288(4) 0.3582(7) 0.090(3) Uani 1 1 d . . .
H21O H 0.5930 0.4020 0.3577 0.109 Uiso 1 1 calc R . .
H21P H 0.7061 0.4194 0.4080 0.109 Uiso 1 1 calc R . .
C218 C 0.6571(9) 0.4330(4) 0.2578(7) 0.089(3) Uani 1 1 d . . .
H21Q H 0.7029 0.4618 0.2586 0.106 Uiso 1 1 calc R . .
H21R H 0.6889 0.4011 0.2445 0.106 Uiso 1 1 calc R . .
K3 K 0.79917(10) 0.73384(6) 0.55377(10) 0.0523(3) Uani 1 1 d . . .
N31 N 0.8418(5) 0.7839(2) 0.7526(5) 0.0631(15) Uani 1 1 d . . .
N32 N 0.7557(5) 0.6835(3) 0.3543(4) 0.0661(16) Uani 1 1 d . . .
O31 O 0.6444(4) 0.7870(2) 0.6047(4) 0.0671(13) Uani 1 1 d . . .
O32 O 0.6178(4) 0.7538(2) 0.4095(4) 0.0659(13) Uani 1 1 d . . .
O33 O 0.9574(5) 0.8066(2) 0.6136(5) 0.0782(16) Uani 1 1 d . . .
O34 O 0.9313(4) 0.7455(3) 0.4399(5) 0.0750(15) Uani 1 1 d . . .
O35 O 0.8561(4) 0.6739(2) 0.7265(4) 0.0610(12) Uani 1 1 d . . .
O36 O 0.7793(4) 0.6254(2) 0.5377(4) 0.0609(11) Uani 1 1 d . . .
C301 C 0.7453(8) 0.8025(4) 0.7669(6) 0.079(2) Uani 1 1 d . . .
H30A H 0.7113 0.7732 0.7870 0.095 Uiso 1 1 calc R . .
H30B H 0.7605 0.8281 0.8207 0.095 Uiso 1 1 calc R . .
C302 C 0.6775(7) 0.8259(4) 0.6769(8) 0.080(2) Uani 1 1 d . . .
H30C H 0.6201 0.8417 0.6917 0.096 Uiso 1 1 calc R . .
H30D H 0.7127 0.8530 0.6521 0.096 Uiso 1 1 calc R . .
C303 C 0.5657(6) 0.8028(4) 0.5226(7) 0.072(2) Uani 1 1 d . . .
H30E H 0.5863 0.8330 0.4914 0.087 Uiso 1 1 calc R . .
H30F H 0.5078 0.8127 0.5437 0.087 Uiso 1 1 calc R . .
C304 C 0.5386(6) 0.7601(4) 0.4515(7) 0.072(2) Uani 1 1 d . . .
H30G H 0.5293 0.7281 0.4852 0.086 Uiso 1 1 calc R . .
H30H H 0.4759 0.7679 0.3994 0.086 Uiso 1 1 calc R . .
C305 C 0.5879(6) 0.7215(3) 0.3267(6) 0.069(2) Uani 1 1 d . . .
H30I H 0.5325 0.7376 0.2751 0.083 Uiso 1 1 calc R . .
H30J H 0.5642 0.6884 0.3451 0.083 Uiso 1 1 calc R . .
C306 C 0.6742(7) 0.7123(4) 0.2876(6) 0.077(2) Uani 1 1 d . . .
H30K H 0.6500 0.6935 0.2246 0.092 Uiso 1 1 calc R . .
H30L H 0.6998 0.7459 0.2737 0.092 Uiso 1 1 calc R . .
C307 C 0.9105(9) 0.8266(4) 0.7556(9) 0.094(3) Uani 1 1 d . . .
H30M H 0.9397 0.8380 0.8246 0.113 Uiso 1 1 calc R . .
H30N H 0.8730 0.8558 0.7174 0.113 Uiso 1 1 calc R . .
C308 C 0.9938(7) 0.8119(4) 0.7139(9) 0.087(3) Uani 1 1 d . . .
H30O H 1.0459 0.8387 0.7307 0.105 Uiso 1 1 calc R . .
H30P H 1.0241 0.7791 0.7436 0.105 Uiso 1 1 calc R . .
C309 C 1.0352(7) 0.7949(4) 0.5700(9) 0.084(3) Uani 1 1 d . . .
H30Q H 1.0678 0.7623 0.5979 0.101 Uiso 1 1 calc R . .
H30R H 1.0859 0.8224 0.5869 0.101 Uiso 1 1 calc R . .
C310 C 0.9953(8) 0.7902(4) 0.4612(10) 0.088(3) Uani 1 1 d . . .
H31A H 0.9572 0.8213 0.4328 0.106 Uiso 1 1 calc R . .
H31B H 1.0503 0.7861 0.4325 0.106 Uiso 1 1 calc R . .
C311 C 0.8956(9) 0.7349(6) 0.3385(8) 0.102(4) Uani 1 1 d . . .
H31C H 0.9518 0.7345 0.3107 0.122 Uiso 1 1 calc R . .
H31D H 0.8492 0.7623 0.3049 0.122 Uiso 1 1 calc R . .
C312 C 0.8441(8) 0.6847(5) 0.3206(7) 0.089(3) Uani 1 1 d . . .
H31E H 0.8240 0.6771 0.2492 0.107 Uiso 1 1 calc R . .
H31F H 0.8908 0.6576 0.3550 0.107 Uiso 1 1 calc R . .
C313 C 0.8859(7) 0.7476(3) 0.8304(6) 0.070(2) Uani 1 1 d . . .
H31G H 0.8790 0.7611 0.8929 0.084 Uiso 1 1 calc R . .
H31H H 0.9577 0.7448 0.8382 0.084 Uiso 1 1 calc R . .
C314 C 0.8406(7) 0.6946(3) 0.8129(6) 0.0676(19) Uani 1 1 d . . .
H31I H 0.8720 0.6722 0.8700 0.081 Uiso 1 1 calc R . .
H31J H 0.7686 0.6965 0.8047 0.081 Uiso 1 1 calc R . .
C315 C 0.8209(8) 0.6213(3) 0.7116(6) 0.070(2) Uani 1 1 d . . .
H31K H 0.7485 0.6202 0.7017 0.085 Uiso 1 1 calc R . .
H31L H 0.8547 0.6002 0.7698 0.085 Uiso 1 1 calc R . .
C316 C 0.8431(7) 0.6011(3) 0.6223(6) 0.0657(18) Uani 1 1 d . . .
H31M H 0.9133 0.6081 0.6272 0.079 Uiso 1 1 calc R . .
H31N H 0.8327 0.5635 0.6176 0.079 Uiso 1 1 calc R . .
C317 C 0.7941(7) 0.6019(4) 0.4527(6) 0.070(2) Uani 1 1 d . . .
H31O H 0.7764 0.5650 0.4503 0.083 Uiso 1 1 calc R . .
H31P H 0.8647 0.6048 0.4552 0.083 Uiso 1 1 calc R . .
C318 C 0.7290(7) 0.6291(3) 0.3628(6) 0.0686(19) Uani 1 1 d . . .
H31Q H 0.7325 0.6104 0.3035 0.082 Uiso 1 1 calc R . .
H31R H 0.6594 0.6275 0.3639 0.082 Uiso 1 1 calc R . .
N1R N 0.3385(9) 0.2689(5) -0.0263(10) 0.123(4) Uani 1 1 d D . .
C1R C 0.2789(8) 0.3004(5) -0.0814(9) 0.098(4) Uani 1 1 d D . .
H1R H 0.2111 0.3002 -0.0835 0.118 Uiso 1 1 calc R . .
C2R C 0.3101(10) 0.3343(5) -0.1374(9) 0.132(7) Uani 1 1 d D . .
H2R H 0.2655 0.3584 -0.1778 0.159 Uiso 1 1 calc R . .
C3R C 0.4109(9) 0.3327(4) -0.1341(8) 0.092(3) Uani 1 1 d D . .
H3R H 0.4374 0.3546 -0.1732 0.110 Uiso 1 1 calc R . .
C4R C 0.4695(6) 0.2961(4) -0.0681(7) 0.077(2) Uani 1 1 d D . .
H4R H 0.5383 0.2940 -0.0611 0.092 Uiso 1 1 calc R . .
C5R C 0.4322(7) 0.2650(4) -0.0163(8) 0.084(3) Uani 1 1 d D . .
H5R H 0.4726 0.2405 0.0271 0.101 Uiso 1 1 calc R . .
N1S N 0.9037(8) 0.5313(4) 0.3287(7) 0.097(3) Uani 1 1 d . . .
C2S C 0.8956(8) 0.5314(5) 0.2355(9) 0.086(3) Uani 1 1 d . . .
H2S H 0.8885 0.5639 0.2040 0.104 Uiso 1 1 calc R . .
C3S C 0.8962(7) 0.4890(4) 0.1779(8) 0.079(2) Uani 1 1 d . . .
H3S H 0.8867 0.4916 0.1092 0.095 Uiso 1 1 calc R . .
C4S C 0.9114(11) 0.4431(5) 0.2262(9) 0.103(4) Uani 1 1 d . . .
H4S H 0.9187 0.4124 0.1933 0.123 Uiso 1 1 calc R . .
C5S C 0.9158(13) 0.4424(5) 0.3237(11) 0.135(7) Uani 1 1 d . . .
H5S H 0.9248 0.4103 0.3566 0.162 Uiso 1 1 calc R . .
C6S C 0.9081(11) 0.4848(5) 0.3755(9) 0.110(4) Uani 1 1 d . . .
H6S H 0.9058 0.4826 0.4412 0.133 Uiso 1 1 calc R . .
N1T N 0.7598(12) 0.6097(6) 0.9858(10) 0.140(5) Uani 1 1 d D . .
C1T C 0.7890(9) 0.6494(5) 1.0311(10) 0.097(3) Uani 1 1 d D . .
H1T H 0.7384 0.6718 1.0377 0.116 Uiso 1 1 calc R . .
C2T C 0.8820(12) 0.6657(5) 1.0724(8) 0.105(4) Uani 1 1 d D . .
H2T H 0.8950 0.6979 1.1052 0.126 Uiso 1 1 calc R . .
C3T C 0.9615(8) 0.6332(6) 1.0659(8) 0.129(7) Uani 1 1 d D . .
H3T H 1.0299 0.6408 1.0946 0.155 Uiso 1 1 calc R . .
C4T C 0.9230(9) 0.5867(4) 1.0093(9) 0.090(3) Uani 1 1 d D . .
H4T H 0.9671 0.5619 0.9972 0.108 Uiso 1 1 calc R . .
C5T C 0.8251(9) 0.5799(5) 0.9751(8) 0.093(3) Uani 1 1 d D . .
H5T H 0.8027 0.5493 0.9389 0.112 Uiso 1 1 calc R . .
N1U N 0.2646(10) 0.4702(5) 0.4818(10) 0.174(8) Uani 1 1 d G . .
C1U C 0.3451(8) 0.4601(6) 0.5524(11) 0.155(8) Uani 1 1 d G . .
H1U H 0.4018 0.4815 0.5627 0.186 Uiso 1 1 calc R . .
C2U C 0.3483(11) 0.4208(6) 0.6091(9) 0.163(10) Uani 1 1 d G . .
H2U H 0.4072 0.4134 0.6609 0.195 Uiso 1 1 calc R . .
C3U C 0.2709(16) 0.3916(5) 0.5952(10) 0.32(3) Uani 1 1 d G . .
H3U H 0.2732 0.3628 0.6367 0.382 Uiso 1 1 calc R . .
C4U C 0.1904(14) 0.4018(5) 0.5245(11) 0.238(18) Uani 1 1 d G . .
H4U H 0.1337 0.3804 0.5143 0.285 Uiso 1 1 calc R . .
C5U C 0.1873(10) 0.4410(6) 0.4678(9) 0.142(6) Uani 1 1 d G . .
H5U H 0.1283 0.4485 0.4161 0.170 Uiso 1 1 calc R . .

loop_
_atom_site_aniso_label
_atom_site_aniso_U_11
_atom_site_aniso_U_22
_atom_site_aniso_U_33
_atom_site_aniso_U_23
_atom_site_aniso_U_13
_atom_site_aniso_U_12
Ru1 0.04063(19) 0.03313(18) 0.04038(19) -0.00037(16) 0.00308(13) 0.00217(16)
Ge1 0.0337(5) 0.0591(8) 0.0734(7) -0.0072(5) 0.0114(4) 0.0021(4)
Ge2 0.0524(6) 0.0581(7) 0.0570(6) 0.0114(5) -0.0058(5) 0.0185(5)
Ge3 0.0483(5) 0.0485(6) 0.0683(7) -0.0146(5) 0.0057(5) -0.0177(4)
Ge4 0.0717(7) 0.0685(8) 0.0381(5) -0.0035(5) -0.0032(4) 0.0021(6)
Ge5 0.0730(6) 0.0592(6) 0.0549(6) 0.0089(5) 0.0320(5) 0.0070(6)
Ge6 0.0496(6) 0.0489(7) 0.0934(9) 0.0078(6) 0.0206(6) -0.0141(5)
Ge7 0.0563(6) 0.0462(6) 0.0608(6) 0.0020(5) 0.0205(5) 0.0185(5)
Ge8 0.0303(4) 0.0669(7) 0.0641(6) -0.0014(5) -0.0031(4) 0.0042(5)
Ge9 0.0703(7) 0.0295(5) 0.0619(6) 0.0054(4) 0.0236(5) 0.0051(4)
Ge10 0.0591(7) 0.0467(7) 0.0371(7) 0.0067(5) 0.0067(6) 0.0054(6)
Ge11 0.0567(7) 0.0477(7) 0.0444(6) -0.0071(5) 0.0174(5) 0.0067(5)
Ge12 0.0625(6) 0.0294(6) 0.0627(6) 0.0004(4) 0.0101(5) 0.0040(4)
Ge21 0.213(13) 0.258(17) 0.35(2) 0.214(17) 0.066(14) 0.099(12)
Ge22 0.55(4) 0.34(3) 0.277(19) 0.164(19) 0.30(2) 0.13(2)
Ge23 0.236(16) 1.02(8) 0.176(12) 0.17(3) -0.101(12) -0.31(3)
Ge24 0.58(4) 0.47(3) 0.156(11) -0.199(17) -0.103(17) 0.30(3)
Ge25 0.60(3) 0.209(14) 0.35(2) -0.066(14) 0.10(2) 0.246(18)
Ge26 0.087(7) 0.39(4) 1.36(11) 0.45(5) -0.01(2) 0.021(13)
Ge27 0.201(10) 0.109(6) 0.190(9) -0.014(5) 0.075(8) -0.034(6)
Ge28 0.219(12) 0.152(9) 0.096(6) 0.013(6) -0.025(7) 0.069(8)
Ge29 0.094(5) 0.214(13) 0.254(13) -0.005(10) 0.042(6) 0.012(6)
Ge30 0.181(11) 0.198(13) 0.189(12) -0.051(10) -0.026(9) 0.052(10)
Ge31 0.37(2) 0.085(6) 0.33(2) -0.071(9) -0.021(16) -0.022(9)
Ge32 0.257(16) 0.310(19) 0.39(2) 0.040(18) 0.002(16) -0.209(15)
K1 0.0429(6) 0.0530(7) 0.0522(7) 0.0015(5) 0.0037(5) -0.0002(5)
N11 0.081(4) 0.052(3) 0.066(4) 0.011(3) 0.004(3) -0.004(3)
N12 0.059(4) 0.062(4) 0.096(5) -0.001(3) 0.014(3) -0.015(3)
O11 0.056(2) 0.062(3) 0.052(2) -0.004(2) 0.0100(19) -0.009(2)
O12 0.050(2) 0.064(3) 0.056(3) 0.014(2) 0.016(2) 0.000(2)
O13 0.066(3) 0.072(3) 0.065(3) 0.009(3) 0.018(2) 0.005(3)
O14 0.081(4) 0.057(3) 0.066(3) -0.003(2) 0.004(3) 0.001(3)
O15 0.075(3) 0.082(4) 0.071(3) -0.003(3) 0.002(3) 0.034(3)
O16 0.047(3) 0.116(6) 0.092(4) -0.012(4) 0.012(3) 0.010(3)
C101 0.087(6) 0.059(5) 0.085(6) 0.005(4) 0.008(4) -0.027(4)
C102 0.068(5) 0.069(5) 0.068(5) -0.008(4) 0.004(4) -0.017(4)
C103 0.052(3) 0.081(5) 0.049(3) -0.015(3) 0.008(3) -0.002(3)
C104 0.050(3) 0.079(5) 0.050(3) 0.005(3) 0.007(3) 0.003(3)
C105 0.070(4) 0.062(4) 0.076(5) 0.012(4) 0.028(4) 0.009(4)
C106 0.074(5) 0.065(5) 0.115(8) 0.017(5) 0.045(5) -0.010(4)
C107 0.081(5) 0.075(6) 0.067(5) 0.020(4) 0.007(4) -0.015(4)
C108 0.061(4) 0.118(8) 0.055(4) 0.008(4) 0.014(3) -0.010(5)
C109 0.098(7) 0.096(7) 0.083(6) 0.018(5) 0.036(5) 0.035(6)
C110 0.113(8) 0.075(6) 0.078(6) -0.008(5) 0.007(5) 0.026(6)
C111 0.102(7) 0.070(6) 0.092(7) -0.026(5) 0.010(5) -0.025(5)
C112 0.096(7) 0.048(4) 0.112(8) -0.001(5) 0.012(6) -0.020(4)
C113 0.105(8) 0.071(6) 0.100(8) 0.003(5) 0.011(6) 0.002(5)
C114 0.116(8) 0.064(6) 0.101(8) 0.015(5) -0.004(6) 0.030(6)
C115 0.069(5) 0.109(8) 0.064(5) 0.001(5) 0.008(4) 0.037(5)
C116 0.060(4) 0.131(9) 0.064(5) -0.008(5) 0.008(4) 0.025(5)
C117 0.047(4) 0.131(10) 0.117(9) 0.016(7) 0.014(5) -0.011(5)
C118 0.063(5) 0.111(9) 0.128(10) -0.013(7) 0.014(6) -0.044(6)
K2 0.0596(7) 0.0434(7) 0.0500(6) -0.0013(5) 0.0107(5) 0.0061(5)
N21 0.062(3) 0.063(4) 0.063(3) 0.004(3) 0.018(3) 0.009(3)
N22 0.099(5) 0.060(4) 0.061(4) -0.001(3) 0.025(3) 0.026(3)
O21 0.056(3) 0.062(3) 0.080(4) 0.013(3) -0.001(2) -0.012(2)
O22 0.104(4) 0.050(3) 0.058(3) 0.000(2) -0.001(3) -0.007(3)
O23 0.063(3) 0.046(2) 0.054(2) 0.0005(19) 0.012(2) 0.0042(19)
O24 0.059(3) 0.066(3) 0.058(3) -0.002(2) 0.017(2) 0.005(2)
O25 0.055(3) 0.074(3) 0.055(3) -0.005(2) 0.010(2) 0.005(2)
O26 0.079(3) 0.083(4) 0.054(3) 0.010(3) 0.016(2) 0.030(3)
C201 0.058(4) 0.087(6) 0.087(6) 0.006(5) 0.019(4) 0.015(4)
C202 0.048(4) 0.111(8) 0.115(8) 0.009(7) 0.021(5) -0.003(4)
C203 0.078(5) 0.075(6) 0.078(5) 0.015(4) -0.015(4) -0.028(4)
C204 0.104(7) 0.054(5) 0.069(5) -0.001(4) 0.001(5) -0.024(4)
C205 0.168(11) 0.040(4) 0.074(6) -0.011(4) 0.019(6) -0.009(5)
C206 0.158(11) 0.051(4) 0.082(6) -0.006(4) 0.025(7) 0.027(6)
C207 0.067(4) 0.051(4) 0.075(5) -0.008(3) 0.021(4) 0.010(3)
C208 0.073(4) 0.041(3) 0.076(5) 0.001(3) 0.018(4) 0.013(3)
C209 0.077(5) 0.051(4) 0.067(4) 0.001(3) 0.024(4) -0.005(3)
C210 0.066(4) 0.064(4) 0.069(4) -0.004(3) 0.025(3) -0.008(3)
C211 0.065(4) 0.106(7) 0.057(4) 0.012(4) 0.019(3) 0.030(4)
C212 0.105(7) 0.092(7) 0.062(4) 0.002(4) 0.031(5) 0.045(6)
C213 0.073(5) 0.084(6) 0.067(5) -0.001(4) 0.027(4) 0.023(4)
C214 0.077(5) 0.073(5) 0.055(4) -0.010(3) 0.015(3) 0.004(4)
C215 0.065(4) 0.101(7) 0.049(4) -0.003(4) 0.003(3) 0.016(4)
C216 0.086(6) 0.098(7) 0.049(4) 0.017(4) 0.012(4) 0.026(5)
C217 0.115(8) 0.089(7) 0.064(5) 0.022(4) 0.023(5) 0.049(6)
C218 0.108(7) 0.084(6) 0.071(5) 0.011(4) 0.024(5) 0.051(6)
K3 0.0516(7) 0.0516(7) 0.0472(6) 0.0056(5) 0.0054(5) 0.0049(5)
N31 0.066(3) 0.051(3) 0.063(3) -0.009(3) 0.005(3) 0.004(3)
N32 0.069(4) 0.079(4) 0.046(3) 0.005(3) 0.012(3) 0.001(3)
O31 0.073(3) 0.055(3) 0.070(3) -0.002(2) 0.017(3) 0.011(2)
O32 0.058(3) 0.070(3) 0.060(3) 0.004(2) 0.004(2) 0.000(2)
O33 0.069(3) 0.056(3) 0.097(4) 0.002(3) 0.007(3) 0.000(3)
O34 0.062(3) 0.089(4) 0.077(4) 0.014(3) 0.025(3) -0.001(3)
O35 0.084(3) 0.049(3) 0.047(2) 0.0045(19) 0.017(2) -0.002(2)
O36 0.073(3) 0.056(3) 0.051(2) -0.005(2) 0.013(2) 0.007(2)
C301 0.095(6) 0.076(6) 0.061(4) -0.017(4) 0.015(4) 0.022(5)
C302 0.079(5) 0.068(5) 0.085(6) -0.015(4) 0.012(4) 0.022(4)
C303 0.056(4) 0.070(5) 0.086(5) 0.019(4) 0.015(4) 0.013(4)
C304 0.049(4) 0.077(5) 0.082(5) 0.012(4) 0.011(3) 0.011(3)
C305 0.065(4) 0.069(5) 0.056(4) 0.010(3) -0.006(3) 0.005(3)
C306 0.089(6) 0.089(6) 0.042(3) 0.010(4) 0.004(3) -0.002(5)
C307 0.114(8) 0.055(5) 0.090(7) -0.018(4) -0.006(6) -0.013(5)
C308 0.070(5) 0.068(5) 0.108(7) -0.013(5) 0.003(5) -0.020(4)
C309 0.059(4) 0.057(5) 0.134(9) -0.006(5) 0.028(5) -0.005(3)
C310 0.087(6) 0.068(5) 0.124(9) 0.015(5) 0.053(6) -0.003(4)
C311 0.093(7) 0.151(12) 0.068(5) 0.028(7) 0.034(5) -0.004(7)
C312 0.089(6) 0.123(9) 0.063(5) 0.002(5) 0.036(5) -0.009(6)
C313 0.079(5) 0.068(5) 0.053(4) -0.007(3) 0.004(3) 0.004(4)
C314 0.086(5) 0.065(5) 0.047(3) 0.005(3) 0.014(3) -0.001(4)
C315 0.103(6) 0.049(4) 0.056(4) 0.010(3) 0.018(4) -0.008(4)
C316 0.094(5) 0.041(3) 0.060(4) 0.008(3) 0.020(4) 0.008(3)
C317 0.081(5) 0.061(5) 0.064(4) -0.012(3) 0.017(4) 0.008(4)
C318 0.079(5) 0.066(5) 0.053(4) -0.014(3) 0.009(3) 0.004(4)
N1R 0.129(10) 0.110(9) 0.128(10) -0.035(7) 0.035(8) -0.031(8)
C1R 0.074(6) 0.103(9) 0.093(7) -0.038(7) -0.012(5) 0.009(6)
C2R 0.147(12) 0.105(9) 0.089(8) -0.052(7) -0.047(8) 0.078(9)
C3R 0.111(8) 0.081(7) 0.073(6) -0.006(5) 0.012(5) 0.006(6)
C4R 0.062(4) 0.084(6) 0.077(5) -0.009(4) 0.010(4) 0.012(4)
C5R 0.072(5) 0.084(6) 0.090(6) 0.001(5) 0.012(5) 0.007(5)
N1S 0.122(7) 0.068(5) 0.085(6) -0.018(4) 0.007(5) 0.005(5)
C2S 0.078(6) 0.081(6) 0.107(8) 0.003(5) 0.038(5) 0.001(5)
C3S 0.076(5) 0.077(6) 0.083(6) -0.003(4) 0.024(4) 0.009(4)
C4S 0.127(9) 0.084(7) 0.083(7) -0.007(5) 0.010(6) 0.032(7)
C5S 0.172(14) 0.074(7) 0.103(9) -0.022(6) -0.042(9) 0.038(8)
C6S 0.125(9) 0.104(9) 0.069(6) -0.020(6) -0.021(6) 0.000(7)
N1T 0.169(14) 0.153(13) 0.099(8) 0.004(8) 0.044(9) -0.007(11)
C1T 0.088(7) 0.113(9) 0.097(8) -0.001(7) 0.039(6) -0.009(6)
C2T 0.165(13) 0.099(8) 0.068(6) -0.015(5) 0.059(7) -0.033(8)
C3T 0.082(7) 0.222(19) 0.070(6) 0.070(9) 0.005(5) -0.040(9)
C4T 0.109(8) 0.076(6) 0.100(7) 0.027(5) 0.052(6) 0.017(6)
C5T 0.101(8) 0.102(8) 0.082(6) 0.016(6) 0.037(6) -0.009(6)
N1U 0.144(12) 0.151(14) 0.221(19) 0.082(13) 0.046(13) -0.019(11)
C1U 0.101(10) 0.18(2) 0.187(19) 0.064(16) 0.046(12) 0.002(11)
C2U 0.184(18) 0.19(2) 0.097(10) -0.012(12) 0.021(11) 0.099(17)
C3U 0.73(9) 0.114(16) 0.080(11) 0.002(10) 0.08(3) -0.10(3)
C4U 0.39(4) 0.18(2) 0.145(16) -0.069(16) 0.09(2) -0.22(3)
C5U 0.169(16) 0.131(13) 0.126(12) -0.016(10) 0.046(11) -0.053(12)

loop_
_atom_type_symbol
_atom_type_description
_atom_type_scat_dispersion_real
_atom_type_scat_dispersion_imag
_atom_type_scat_source
Ge Ge -1.0885 0.8855 'International Tables Vol C Tables 4.2.6.8 and 6.1.1.4'
K K 0.3868 1.0657 'International Tables Vol C Tables 4.2.6.8 and 6.1.1.4'
Ru Ru 0.0552 3.2960 'International Tables Vol C Tables 4.2.6.8 and 6.1.1.4'
N N 0.0311 0.0180 'International Tables Vol C Tables 4.2.6.8 and 6.1.1.4'
O O 0.0492 0.0322 'International Tables Vol C Tables 4.2.6.8 and 6.1.1.4'
C C 0.0181 0.0091 'International Tables Vol C Tables 4.2.6.8 and 6.1.1.4'
H H 0.0000 0.0000 'International Tables Vol C Tables 4.2.6.8 and 6.1.1.4'

loop_
_geom_angle_atom_site_label_1
_geom_angle_atom_site_label_2
_geom_angle_atom_site_label_3
_geom_angle
Ge25 Ru1 Ge26 60.6(4)
Ge25 Ru1 Ge24 56.7(4)
Ge26 Ru1 Ge24 102.9(6)
Ge25 Ru1 Ge29 108.1(5)
Ge26 Ru1 Ge29 137.4(5)
Ge24 Ru1 Ge29 101.8(5)
Ge25 Ru1 Ge12 158.1(5)
Ge26 Ru1 Ge12 103.4(4)
Ge24 Ru1 Ge12 119.3(4)
Ge29 Ru1 Ge12 93.8(3)
Ge25 Ru1 Ge23 100.3(6)
Ge26 Ru1 Ge23 159.3(6)
Ge24 Ru1 Ge23 57.2(4)
Ge29 Ru1 Ge23 52.4(3)
Ge12 Ru1 Ge23 92.6(5)
Ge25 Ru1 Ge28 84.6(4)
Ge26 Ru1 Ge28 55.3(4)
Ge24 Ru1 Ge28 141.0(4)
Ge29 Ru1 Ge28 84.2(4)
Ge12 Ru1 Ge28 98.3(3)
Ge23 Ru1 Ge28 135.8(4)
Ge25 Ru1 Ge27 59.2(4)
Ge26 Ru1 Ge27 88.3(4)
Ge24 Ru1 Ge27 94.5(5)
Ge29 Ru1 Ge27 55.6(3)
Ge12 Ru1 Ge27 139.6(2)
Ge23 Ru1 Ge27 87.8(4)
Ge28 Ru1 Ge27 57.0(3)
Ge25 Ru1 Ge6 102.8(5)
Ge26 Ru1 Ge6 59.7(4)
Ge24 Ru1 Ge6 96.1(5)
Ge29 Ru1 Ge6 149.0(3)
Ge12 Ru1 Ge6 55.27(4)
Ge23 Ru1 Ge6 123.2(3)
Ge28 Ru1 Ge6 97.6(3)
Ge27 Ru1 Ge6 147.8(2)
Ge25 Ru1 Ge4 79.0(4)
Ge26 Ru1 Ge4 125.2(5)
Ge24 Ru1 Ge4 23.8(3)
Ge29 Ru1 Ge4 87.3(3)
Ge12 Ru1 Ge4 102.30(5)
Ge23 Ru1 Ge4 36.5(4)
Ge28 Ru1 Ge4 158.1(3)
Ge27 Ru1 Ge4 101.8(2)
Ge6 Ru1 Ge4 100.11(5)
Ge25 Ru1 Ge5 61.4(4)
Ge26 Ru1 Ge5 73.2(5)
Ge24 Ru1 Ge5 40.0(5)
Ge29 Ru1 Ge5 141.3(3)
Ge12 Ru1 Ge5 101.10(5)
Ge23 Ru1 Ge5 91.1(3)
Ge28 Ru1 Ge5 127.8(3)
Ge27 Ru1 Ge5 119.3(2)
Ge6 Ru1 Ge5 58.16(5)
Ge4 Ru1 Ge5 54.80(4)
Ge25 Ru1 Ge10 85.2(4)
Ge26 Ru1 Ge10 59.4(5)
Ge24 Ru1 Ge10 140.7(4)
Ge29 Ru1 Ge10 79.6(2)
Ge12 Ru1 Ge10 99.52(5)
Ge23 Ru1 Ge10 131.2(3)
Ge28 Ru1 Ge10 4.6(3)
Ge27 Ru1 Ge10 53.5(2)
Ge6 Ru1 Ge10 101.94(5)
Ge4 Ru1 Ge10 155.21(5)
Ge5 Ru1 Ge10 131.45(5)
Ge25 Ru1 Ge9 40.5(4)
Ge26 Ru1 Ge9 74.1(4)
Ge24 Ru1 Ge9 84.9(4)
Ge29 Ru1 Ge9 74.2(3)
Ge12 Ru1 Ge9 155.12(4)
Ge23 Ru1 Ge9 96.7(4)
Ge28 Ru1 Ge9 59.4(3)
Ge27 Ru1 Ge9 19.5(2)
Ge6 Ru1 Ge9 132.93(5)
Ge4 Ru1 Ge9 98.88(4)
Ge5 Ru1 Ge9 101.71(4)
Ge10 Ru1 Ge9 57.39(4)
Ge25 Ru1 Ge3 68.7(5)
Ge26 Ru1 Ge3 125.5(4)
Ge24 Ru1 Ge3 60.5(5)
Ge29 Ru1 Ge3 46.2(3)
Ge12 Ru1 Ge3 130.60(4)
Ge23 Ru1 Ge3 42.6(4)
Ge28 Ru1 Ge3 103.3(3)
Ge27 Ru1 Ge3 47.4(2)
Ge6 Ru1 Ge3 156.33(5)
Ge4 Ru1 Ge3 57.15(4)
Ge5 Ru1 Ge3 99.59(4)
Ge10 Ru1 Ge3 99.34(5)
Ge9 Ru1 Ge3 54.11(4)
Ge25 Ru1 Ge11 136.8(4)
Ge26 Ru1 Ge11 103.0(5)
Ge24 Ru1 Ge11 153.8(4)
Ge29 Ru1 Ge11 55.0(3)
Ge12 Ru1 Ge11 57.60(4)
Ge23 Ru1 Ge11 96.6(4)
Ge28 Ru1 Ge11 56.4(3)
Ge27 Ru1 Ge11 82.2(2)
Ge6 Ru1 Ge11 100.38(5)
Ge4 Ru1 Ge11 131.56(5)
Ge5 Ru1 Ge11 157.52(5)
Ge10 Ru1 Ge11 54.43(4)
Ge9 Ru1 Ge11 98.32(4)
Ge3 Ru1 Ge11 100.37(4)
Ge25 Ru1 Ge8 73.5(5)
Ge26 Ru1 Ge8 13.2(5)
Ge24 Ru1 Ge8 114.7(4)
Ge29 Ru1 Ge8 134.1(2)
Ge12 Ru1 Ge8 91.70(5)
Ge23 Ru1 Ge8 171.9(4)
Ge28 Ru1 Ge8 50.0(3)
Ge27 Ru1 Ge8 93.3(2)
Ge6 Ru1 Ge8 54.74(5)
Ge4 Ru1 Ge8 135.57(4)
Ge5 Ru1 Ge8 81.31(4)
Ge10 Ru1 Ge8 54.55(4)
Ge9 Ru1 Ge8 82.08(5)
Ge3 Ru1 Ge8 135.66(5)
Ge11 Ru1 Ge8 91.51(4)
Ge25 Ru1 Ge30 135.5(5)
Ge26 Ru1 Ge30 100.9(5)
Ge24 Ru1 Ge30 155.8(5)
Ge29 Ru1 Ge30 56.4(3)
Ge12 Ru1 Ge30 58.2(3)
Ge23 Ru1 Ge30 98.6(5)
Ge28 Ru1 Ge30 54.5(3)
Ge27 Ru1 Ge30 81.8(4)
Ge6 Ru1 Ge30 99.6(3)
Ge4 Ru1 Ge30 133.6(3)
Ge5 Ru1 Ge30 157.3(3)
Ge10 Ru1 Ge30 52.6(3)
Ge9 Ru1 Ge30 97.5(3)
Ge3 Ru1 Ge30 101.5(3)
Ge11 Ru1 Ge30 2.1(3)
Ge8 Ru1 Ge30 89.5(3)
Ge25 Ru1 Ge7 22.1(5)
Ge26 Ru1 Ge7 40.3(5)
Ge24 Ru1 Ge7 67.2(3)
Ge29 Ru1 Ge7 127.7(3)
Ge12 Ru1 Ge7 137.20(4)
Ge23 Ru1 Ge7 119.4(5)
Ge28 Ru1 Ge7 78.6(3)
Ge27 Ru1 Ge7 73.8(2)
Ge6 Ru1 Ge7 82.55(4)
Ge4 Ru1 Ge7 90.96(4)
Ge5 Ru1 Ge7 54.68(4)
Ge10 Ru1 Ge7 80.83(4)
Ge9 Ru1 Ge7 54.44(4)
Ge3 Ru1 Ge7 90.77(4)
Ge11 Ru1 Ge7 134.97(4)
Ge8 Ru1 Ge7 53.49(4)
Ge30 Ru1 Ge7 133.0(3)
Ge25 Ru1 Ge32 102.8(6)
Ge26 Ru1 Ge32 53.6(4)
Ge24 Ru1 Ge32 104.0(6)
Ge29 Ru1 Ge32 147.2(5)
Ge12 Ru1 Ge32 55.8(4)
Ge23 Ru1 Ge32 131.7(5)
Ge28 Ru1 Ge32 88.3(5)
Ge27 Ru1 Ge32 140.2(4)
Ge6 Ru1 Ge32 9.3(4)
Ge4 Ru1 Ge32 109.4(4)
Ge5 Ru1 Ge32 65.0(4)
Ge10 Ru1 Ge32 92.6(4)
Ge9 Ru1 Ge32 127.7(4)
Ge3 Ru1 Ge32 164.5(4)
Ge11 Ru1 Ge32 94.6(4)
Ge8 Ru1 Ge32 47.0(4)
Ge30 Ru1 Ge32 93.6(5)
Ge7 Ru1 Ge32 81.4(4)
Ge25 Ru1 Ge2 133.2(4)
Ge26 Ru1 Ge2 151.1(4)
Ge24 Ru1 Ge2 77.8(3)
Ge29 Ru1 Ge2 68.4(3)
Ge12 Ru1 Ge2 54.66(4)
Ge23 Ru1 Ge2 38.6(4)
Ge28 Ru1 Ge2 137.9(3)
Ge27 Ru1 Ge2 120.5(2)
Ge6 Ru1 Ge2 91.41(5)
Ge4 Ru1 Ge2 54.52(4)
Ge5 Ru1 Ge2 91.64(4)
Ge10 Ru1 Ge2 135.49(5)
Ge9 Ru1 Ge2 134.03(5)
Ge3 Ru1 Ge2 80.49(4)
Ge11 Ru1 Ge2 81.58(4)
Ge8 Ru1 Ge2 143.78(5)
Ge30 Ru1 Ge2 83.5(3)
Ge7 Ru1 Ge2 143.45(4)
Ge32 Ru1 Ge2 97.8(4)
Ge25 Ru1 Ge31 155.7(6)
Ge26 Ru1 Ge31 96.8(5)
Ge24 Ru1 Ge31 128.2(5)
Ge29 Ru1 Ge31 94.5(4)
Ge12 Ru1 Ge31 9.5(3)
Ge23 Ru1 Ge31 100.5(5)
Ge28 Ru1 Ge31 89.0(4)
Ge27 Ru1 Ge31 133.9(4)
Ge6 Ru1 Ge31 54.8(4)
Ge4 Ru1 Ge31 111.7(3)
Ge5 Ru1 Ge31 105.9(4)
Ge10 Ru1 Ge31 90.3(3)
Ge9 Ru1 Ge31 146.9(3)
Ge3 Ru1 Ge31 135.6(4)
Ge11 Ru1 Ge31 51.9(4)
Ge8 Ru1 Ge31 84.5(4)
Ge30 Ru1 Ge31 52.2(4)
Ge7 Ru1 Ge31 133.7(4)
Ge32 Ru1 Ge31 53.5(4)
Ge2 Ru1 Ge31 63.3(3)
Ge25 Ru1 Ge21 134.2(5)
Ge26 Ru1 Ge21 132.5(5)
Ge24 Ru1 Ge21 78.1(4)
Ge29 Ru1 Ge21 86.3(4)
Ge12 Ru1 Ge21 44.7(4)
Ge23 Ru1 Ge21 54.2(4)
Ge28 Ru1 Ge21 140.9(4)
Ge27 Ru1 Ge21 139.1(4)
Ge6 Ru1 Ge21 72.9(3)
Ge4 Ru1 Ge21 58.0(4)
Ge5 Ru1 Ge21 80.0(3)
Ge10 Ru1 Ge21 140.6(3)
Ge9 Ru1 Ge21 150.9(3)
Ge3 Ru1 Ge21 96.8(3)
Ge11 Ru1 Ge21 87.4(3)
Ge8 Ru1 Ge21 126.5(3)
Ge30 Ru1 Ge21 89.0(4)
Ge7 Ru1 Ge21 134.7(3)
Ge32 Ru1 Ge21 79.7(4)
Ge2 Ru1 Ge21 18.6(3)
Ge31 Ru1 Ge21 54.1(4)
Ge25 Ru1 Ge22 93.0(5)
Ge26 Ru1 Ge22 89.4(5)
Ge24 Ru1 Ge22 55.8(4)
Ge29 Ru1 Ge22 133.1(4)
Ge12 Ru1 Ge22 70.9(3)
Ge23 Ru1 Ge22 83.4(4)
Ge28 Ru1 Ge22 140.5(5)
Ge27 Ru1 Ge22 148.8(4)
Ge6 Ru1 Ge22 44.5(4)
Ge4 Ru1 Ge22 55.6(4)
Ge5 Ru1 Ge22 31.6(3)
Ge10 Ru1 Ge22 145.1(4)
Ge9 Ru1 Ge22 133.0(3)
Ge3 Ru1 Ge22 112.4(4)
Ge11 Ru1 Ge22 128.5(3)
Ge8 Ru1 Ge22 91.5(4)
Ge30 Ru1 Ge22 129.1(5)
Ge7 Ru1 Ge22 84.6(3)
Ge32 Ru1 Ge22 53.8(4)
Ge2 Ru1 Ge22 66.8(3)
Ge31 Ru1 Ge22 77.3(5)
Ge21 Ru1 Ge22 51.3(4)
Ge25 Ru1 Ge1 121.1(5)
Ge26 Ru1 Ge1 150.6(4)
Ge24 Ru1 Ge1 100.2(4)
Ge29 Ru1 Ge1 16.3(3)
Ge12 Ru1 Ge1 80.45(4)
Ge23 Ru1 Ge1 44.6(4)
Ge28 Ru1 Ge1 95.3(3)
Ge27 Ru1 Ge1 71.8(2)
Ge6 Ru1 Ge1 135.15(4)
Ge4 Ru1 Ge1 81.08(4)
Ge5 Ru1 Ge1 135.41(4)
Ge10 Ru1 Ge1 91.13(5)
Ge9 Ru1 Ge1 90.17(4)
Ge3 Ru1 Ge1 53.97(4)
Ge11 Ru1 Ge1 53.97(4)
Ge8 Ru1 Ge1 143.22(4)
Ge30 Ru1 Ge1 55.8(3)
Ge7 Ru1 Ge1 142.21(4)
Ge32 Ru1 Ge1 136.1(4)
Ge2 Ru1 Ge1 52.65(4)
Ge31 Ru1 Ge1 82.8(4)
Ge21 Ru1 Ge1 70.1(3)
Ge22 Ru1 Ge1 118.8(4)
Ge2 Ge1 Ge3 91.10(6)
Ge2 Ge1 Ge11 92.43(6)
Ge3 Ge1 Ge11 113.73(6)
Ge2 Ge1 Ru1 62.93(4)
Ge3 Ge1 Ru1 61.83(4)
Ge11 Ge1 Ru1 61.85(4)
Ge1 Ge2 Ge12 90.88(6)
Ge1 Ge2 Ge4 92.02(6)
Ge12 Ge2 Ge4 113.75(6)
Ge1 Ge2 Ru1 64.42(4)
Ge12 Ge2 Ru1 60.94(4)
Ge4 Ge2 Ru1 61.50(4)
Ge9 Ge3 Ge1 103.10(6)
Ge9 Ge3 Ge4 108.37(6)
Ge1 Ge3 Ge4 88.65(6)
Ge9 Ge3 Ru1 62.85(4)
Ge1 Ge3 Ru1 64.20(4)
Ge4 Ge3 Ru1 60.68(4)
Ge5 Ge4 Ge2 103.63(6)
Ge5 Ge4 Ge3 109.62(6)
Ge2 Ge4 Ge3 88.22(6)
Ge5 Ge4 Ru1 62.79(3)
Ge2 Ge4 Ru1 63.98(4)
Ge3 Ge4 Ru1 62.17(4)
Ge4 Ge5 Ge7 102.09(6)
Ge4 Ge5 Ge6 107.80(6)
Ge7 Ge5 Ge6 88.73(6)
Ge4 Ge5 Ru1 62.40(4)
Ge7 Ge5 Ru1 63.49(4)
Ge6 Ge5 Ru1 60.58(4)
Ge12 Ge6 Ge8 102.47(7)
Ge12 Ge6 Ge5 108.74(7)
Ge8 Ge6 Ge5 87.79(6)
Ge12 Ge6 Ru1 62.04(5)
Ge8 Ge6 Ru1 63.75(4)
Ge5 Ge6 Ru1 61.26(4)
Ge8 Ge7 Ge5 91.07(6)
Ge8 Ge7 Ge9 92.48(6)
Ge5 Ge7 Ge9 114.61(6)
Ge8 Ge7 Ru1 63.19(4)
Ge5 Ge7 Ru1 61.83(4)
Ge9 Ge7 Ru1 62.44(4)
Ge7 Ge8 Ge6 92.39(6)
Ge7 Ge8 Ge10 90.94(6)
Ge6 Ge8 Ge10 114.39(7)
Ge7 Ge8 Ru1 63.33(4)
Ge6 Ge8 Ru1 61.51(4)
Ge10 Ge8 Ru1 62.38(5)
Ge3 Ge9 Ge7 102.85(6)
Ge3 Ge9 Ge10 109.24(6)
Ge7 Ge9 Ge10 87.60(6)
Ge3 Ge9 Ru1 63.04(4)
Ge7 Ge9 Ru1 63.11(4)
Ge10 Ge9 Ru1 61.24(4)
Ge11 Ge10 Ge8 103.30(7)
Ge11 Ge10 Ge9 107.76(7)
Ge8 Ge10 Ge9 88.98(6)
Ge11 Ge10 Ru1 62.97(5)
Ge8 Ge10 Ru1 63.06(4)
Ge9 Ge10 Ru1 61.37(4)
Ge10 Ge11 Ge1 103.85(7)
Ge10 Ge11 Ge12 107.68(6)
Ge1 Ge11 Ge12 87.28(6)
Ge10 Ge11 Ru1 62.60(4)
Ge1 Ge11 Ru1 64.19(4)
Ge12 Ge11 Ru1 59.98(4)
Ge6 Ge12 Ge2 103.01(8)
Ge6 Ge12 Ge11 109.78(6)
Ge2 Ge12 Ge11 89.41(7)
Ge6 Ge12 Ru1 62.69(5)
Ge2 Ge12 Ru1 64.41(5)
Ge11 Ge12 Ru1 62.42(4)
Ge22 Ge21 Ge23 96.3(7)
Ge22 Ge21 Ge31 89.6(6)
Ge23 Ge21 Ge31 113.8(5)
Ge22 Ge21 Ru1 64.8(3)
Ge23 Ge21 Ru1 61.1(3)
Ge31 Ge21 Ru1 62.9(3)
Ge21 Ge22 Ge32 92.1(6)
Ge21 Ge22 Ge24 86.7(6)
Ge32 Ge22 Ge24 114.0(6)
Ge21 Ge22 Ru1 63.9(3)
Ge32 Ge22 Ru1 62.3(3)
Ge24 Ge22 Ru1 58.6(3)
Ge29 Ge23 Ge21 100.2(6)
Ge29 Ge23 Ge24 113.7(7)
Ge21 Ge23 Ge24 85.1(6)
Ge29 Ge23 Ru1 63.5(3)
Ge21 Ge23 Ru1 64.7(3)
Ge24 Ge23 Ru1 60.1(3)
Ge25 Ge24 Ge23 107.1(7)
Ge25 Ge24 Ge22 101.8(7)
Ge23 Ge24 Ge22 91.9(6)
Ge25 Ge24 Ru1 60.1(3)
Ge23 Ge24 Ru1 62.7(3)
Ge22 Ge24 Ru1 65.6(3)
Ge24 Ge25 Ru1 63.2(3)
Ge24 Ge25 Ge27 101.3(7)
Ru1 Ge25 Ge27 63.2(3)
Ge24 Ge25 Ge26 108.0(6)
Ru1 Ge25 Ge26 60.8(4)
Ge27 Ge25 Ge26 90.6(6)
Ge32 Ge26 Ge28 102.2(8)
Ge32 Ge26 Ge25 111.6(7)
Ge28 Ge26 Ge25 88.5(6)
Ge32 Ge26 Ru1 66.6(4)
Ge28 Ge26 Ru1 64.2(4)
Ge25 Ge26 Ru1 58.7(3)
Ge29 Ge27 Ge28 90.3(4)
Ge29 Ge27 Ge25 112.1(5)
Ge28 Ge27 Ge25 86.3(5)
Ge29 Ge27 Ru1 61.8(3)
Ge28 Ge27 Ru1 61.5(3)
Ge25 Ge27 Ru1 57.6(3)
Ge26 Ge28 Ge30 113.3(6)
Ge26 Ge28 Ge27 94.5(6)
Ge30 Ge28 Ge27 89.7(5)
Ge26 Ge28 Ru1 60.5(4)
Ge30 Ge28 Ru1 64.2(4)
Ge27 Ge28 Ru1 61.6(3)
Ge23 Ge29 Ge27 100.1(7)
Ge23 Ge29 Ge30 113.7(6)
Ge27 Ge29 Ge30 89.4(5)
Ge23 Ge29 Ru1 64.2(3)
Ge27 Ge29 Ru1 62.6(3)
Ge30 Ge29 Ru1 63.5(4)
Ge31 Ge30 Ge28 102.0(6)
Ge31 Ge30 Ge29 106.1(6)
Ge28 Ge30 Ge29 90.4(5)
Ge31 Ge30 Ru1 64.2(4)
Ge28 Ge30 Ru1 61.3(4)
Ge29 Ge30 Ru1 60.0(3)
Ge30 Ge31 Ge32 109.6(6)
Ge30 Ge31 Ge21 103.1(6)
Ge32 Ge31 Ge21 90.2(6)
Ge30 Ge31 Ru1 63.6(4)
Ge32 Ge31 Ru1 63.0(4)
Ge21 Ge31 Ru1 63.0(3)
Ge26 Ge32 Ge31 109.9(7)
Ge26 Ge32 Ge22 100.7(7)
Ge31 Ge32 Ge22 88.1(6)
Ge26 Ge32 Ru1 59.8(4)
Ge31 Ge32 Ru1 63.6(4)
Ge22 Ge32 Ru1 63.9(4)
O12 K1 O13 138.45(16)
O12 K1 O16 96.49(19)
O13 K1 O16 120.3(2)
O12 K1 O11 59.78(15)
O13 K1 O11 97.43(17)
O16 K1 O11 137.34(19)
O12 K1 O15 115.02(18)
O13 K1 O15 101.0(2)
O16 K1 O15 59.4(2)
O11 K1 O15 96.76(18)
O12 K1 O14 96.23(18)
O13 K1 O14 60.09(19)
O16 K1 O14 101.8(2)
O11 K1 O14 114.83(17)
O15 K1 O14 144.09(18)
O12 K1 N11 119.29(18)
O13 K1 N11 61.6(2)
O16 K1 N11 118.2(2)
O11 K1 N11 61.12(17)
O15 K1 N11 60.1(2)
O14 K1 N11 120.2(2)
O12 K1 N12 60.9(2)
O13 K1 N12 119.3(2)
O16 K1 N12 60.4(2)
O11 K1 N12 119.4(2)
O15 K1 N12 118.5(2)
O14 K1 N12 61.0(2)
N11 K1 N12 178.5(2)
C113 N11 C101 108.7(8)
C113 N11 C107 108.6(8)
C101 N11 C107 109.1(8)
C113 N11 K1 112.3(7)
C101 N11 K1 110.1(5)
C107 N11 K1 107.9(5)
C106 N12 C118 110.9(9)
C106 N12 C112 110.1(8)
C118 N12 C112 111.1(8)
C106 N12 K1 108.6(5)
C118 N12 K1 107.8(7)
C112 N12 K1 108.2(6)
C102 O11 C103 111.2(6)
C102 O11 K1 117.0(4)
C103 O11 K1 113.6(4)
C104 O12 C105 111.2(6)
C104 O12 K1 116.3(4)
C105 O12 K1 119.1(5)
C108 O13 C109 111.3(8)
C108 O13 K1 116.9(5)
C109 O13 K1 113.3(5)
C110 O14 C111 111.6(8)
C110 O14 K1 115.7(6)
C111 O14 K1 118.6(6)
C115 O15 C114 108.2(8)
C115 O15 K1 116.9(6)
C114 O15 K1 117.3(6)
C117 O16 C116 113.6(8)
C117 O16 K1 119.8(6)
C116 O16 K1 114.8(6)
N11 C101 C102 112.8(8)
N11 C101 H10A 109.0
C102 C101 H10A 109.0
N11 C101 H10B 109.0
C102 C101 H10B 109.0
H10A C101 H10B 107.8
O11 C102 C101 109.8(7)
O11 C102 H10C 109.7
C101 C102 H10C 109.7
O11 C102 H10D 109.7
C101 C102 H10D 109.7
H10C C102 H10D 108.2
O11 C103 C104 109.5(6)
O11 C103 H10E 109.8
C104 C103 H10E 109.8
O11 C103 H10F 109.8
C104 C103 H10F 109.8
H10E C103 H10F 108.2
O12 C104 C103 108.9(6)
O12 C104 H10G 109.9
C103 C104 H10G 109.9
O12 C104 H10H 109.9
C103 C104 H10H 109.9
H10G C104 H10H 108.3
O12 C105 C106 110.0(7)
O12 C105 H10I 109.7
C106 C105 H10I 109.7
O12 C105 H10J 109.7
C106 C105 H10J 109.7
H10I C105 H10J 108.2
N12 C106 C105 114.1(7)
N12 C106 H10K 108.7
C105 C106 H10K 108.7
N12 C106 H10L 108.7
C105 C106 H10L 108.7
H10K C106 H10L 107.6
N11 C107 C108 113.1(7)
N11 C107 H10M 109.0
C108 C107 H10M 109.0
N11 C107 H10N 109.0
C108 C107 H10N 109.0
H10M C107 H10N 107.8
O13 C108 C107 111.0(7)
O13 C108 H10O 109.4
C107 C108 H10O 109.4
O13 C108 H10P 109.4
C107 C108 H10P 109.4
H10O C108 H10P 108.0
O13 C109 C110 110.5(9)
O13 C109 H10Q 109.5
C110 C109 H10Q 109.5
O13 C109 H10R 109.5
C110 C109 H10R 109.5
H10Q C109 H10R 108.1
O14 C110 C109 109.4(9)
O14 C110 H11A 109.8
C109 C110 H11A 109.8
O14 C110 H11B 109.8
C109 C110 H11B 109.8
H11A C110 H11B 108.2
O14 C111 C112 109.2(7)
O14 C111 H11C 109.8
C112 C111 H11C 109.8
O14 C111 H11D 109.8
C112 C111 H11D 109.8
H11C C111 H11D 108.3
C111 C112 N12 115.8(9)
C111 C112 H11E 108.3
N12 C112 H11E 108.3
C111 C112 H11F 108.3
N12 C112 H11F 108.3
H11E C112 H11F 107.4
N11 C113 C114 112.9(9)
N11 C113 H11G 109.0
C114 C113 H11G 109.0
N11 C113 H11H 109.0
C114 C113 H11H 109.0
H11G C113 H11H 107.8
O15 C114 C113 107.9(8)
O15 C114 H11I 110.1
C113 C114 H11I 110.1
O15 C114 H11J 110.1
C113 C114 H11J 110.1
H11I C114 H11J 108.4
O15 C115 C116 109.6(7)
O15 C115 H11K 109.8
C116 C115 H11K 109.8
O15 C115 H11L 109.8
C116 C115 H11L 109.8
H11K C115 H11L 108.2
O16 C116 C115 112.8(8)
O16 C116 H11M 109.0
C115 C116 H11M 109.0
O16 C116 H11N 109.0
C115 C116 H11N 109.0
H11M C116 H11N 107.8
O16 C117 C118 111.2(9)
O16 C117 H11O 109.4
C118 C117 H11O 109.4
O16 C117 H11P 109.4
C118 C117 H11P 109.4
H11O C117 H11P 108.0
N12 C118 C117 113.7(9)
N12 C118 H11Q 108.8
C117 C118 H11Q 108.8
N12 C118 H11R 108.8
C117 C118 H11R 108.8
H11Q C118 H11R 107.7
O25 K2 O21 100.04(18)
O25 K2 O22 121.43(18)
O21 K2 O22 59.5(2)
O25 K2 O23 97.43(16)
O21 K2 O23 97.04(16)
O22 K2 O23 136.17(16)
O25 K2 O26 58.83(16)
O21 K2 O26 138.58(19)
O22 K2 O26 99.16(19)
O23 K2 O26 119.35(18)
O25 K2 O24 135.87(17)
O21 K2 O24 118.41(17)
O22 K2 O24 97.62(18)
O23 K2 O24 59.23(15)
O26 K2 O24 98.11(16)
O25 K2 N22 118.69(18)
O21 K2 N22 120.0(2)
O22 K2 N22 61.4(2)
O23 K2 N22 119.00(19)
O26 K2 N22 60.47(19)
O24 K2 N22 60.70(19)
O25 K2 N21 61.52(17)
O21 K2 N21 60.15(19)
O22 K2 N21 118.8(2)
O23 K2 N21 60.63(17)
O26 K2 N21 119.69(18)
O24 K2 N21 118.92(18)
N22 K2 N21 179.6(2)
C201 N21 C207 110.0(7)
C201 N21 C213 109.3(7)
C207 N21 C213 109.5(7)
C201 N21 K2 110.2(5)
C207 N21 K2 109.8(4)
C213 N21 K2 107.9(5)
C206 N22 C218 110.0(8)
C206 N22 C212 109.9(8)
C218 N22 C212 108.2(8)
C206 N22 K2 108.9(6)
C218 N22 K2 110.3(5)
C212 N22 K2 109.6(5)
C202 O21 C203 111.9(8)
C202 O21 K2 115.9(5)
C203 O21 K2 114.4(5)
C204 O22 C205 112.9(8)
C204 O22 K2 113.2(5)
C205 O22 K2 113.3(6)
C208 O23 C209 111.3(6)
C208 O23 K2 115.3(4)
C209 O23 K2 114.7(4)
C211 O24 C210 110.7(7)
C211 O24 K2 114.9(5)
C210 O24 K2 114.1(4)
C214 O25 C215 111.9(7)
C214 O25 K2 116.5(5)
C215 O25 K2 116.9(4)
C216 O26 C217 110.1(7)
C216 O26 K2 114.9(5)
C217 O26 K2 115.4(5)
N21 C201 C202 114.2(8)
N21 C201 H20A 108.7
C202 C201 H20A 108.7
N21 C201 H20B 108.7
C202 C201 H20B 108.7
H20A C201 H20B 107.6
O21 C202 C201 109.4(8)
O21 C202 H20C 109.8
C201 C202 H20C 109.8
O21 C202 H20D 109.8
C201 C202 H20D 109.8
H20C C202 H20D 108.2
O21 C203 C204 108.8(8)
O21 C203 H20E 109.9
C204 C203 H20E 109.9
O21 C203 H20F 109.9
C204 C203 H20F 109.9
H20E C203 H20F 108.3
O22 C204 C203 109.6(7)
O22 C204 H20G 109.8
C203 C204 H20G 109.8
O22 C204 H20H 109.8
C203 C204 H20H 109.8
H20G C204 H20H 108.2
C206 C205 O22 110.2(8)
C206 C205 H20I 109.6
O22 C205 H20I 109.6
C206 C205 H20J 109.6
O22 C205 H20J 109.6
H20I C205 H20J 108.1
C205 C206 N22 115.2(8)
C205 C206 H20K 108.5
N22 C206 H20K 108.5
C205 C206 H20L 108.5
N22 C206 H20L 108.5
H20K C206 H20L 107.5
N21 C207 C208 113.9(6)
N21 C207 H20M 108.8
C208 C207 H20M 108.8
N21 C207 H20N 108.8
C208 C207 H20N 108.8
H20M C207 H20N 107.7
O23 C208 C207 109.6(6)
O23 C208 H20O 109.7
C207 C208 H20O 109.7
O23 C208 H20P 109.7
C207 C208 H20P 109.7
H20O C208 H20P 108.2
O23 C209 C210 109.1(7)
O23 C209 H20Q 109.9
C210 C209 H20Q 109.9
O23 C209 H20R 109.9
C210 C209 H20R 109.9
H20Q C209 H20R 108.3
O24 C210 C209 110.6(6)
O24 C210 H21A 109.5
C209 C210 H21A 109.5
O24 C210 H21B 109.5
C209 C210 H21B 109.5
H21A C210 H21B 108.1
O24 C211 C212 108.4(8)
O24 C211 H21C 110.0
C212 C211 H21C 110.0
O24 C211 H21D 110.0
C212 C211 H21D 110.0
H21C C211 H21D 108.4
C211 C212 N22 113.9(7)
C211 C212 H21E 108.8
N22 C212 H21E 108.8
C211 C212 H21F 108.8
N22 C212 H21F 108.8
H21E C212 H21F 107.7
N21 C213 C214 114.8(7)
N21 C213 H21G 108.6
C214 C213 H21G 108.6
N21 C213 H21H 108.6
C214 C213 H21H 108.6
H21G C213 H21H 107.6
O25 C214 C213 111.2(7)
O25 C214 H21I 109.4
C213 C214 H21I 109.4
O25 C214 H21J 109.4
C213 C214 H21J 109.4
H21I C214 H21J 108.0
O25 C215 C216 107.9(8)
O25 C215 H21K 110.1
C216 C215 H21K 110.1
O25 C215 H21L 110.1
C216 C215 H21L 110.1
H21K C215 H21L 108.4
O26 C216 C215 108.8(8)
O26 C216 H21M 109.9
C215 C216 H21M 109.9
O26 C216 H21N 109.9
C215 C216 H21N 109.9
H21M C216 H21N 108.3
O26 C217 C218 107.7(7)
O26 C217 H21O 110.2
C218 C217 H21O 110.2
O26 C217 H21P 110.2
C218 C217 H21P 110.2
H21O C217 H21P 108.5
N22 C218 C217 114.1(9)
N22 C218 H21Q 108.7
C217 C218 H21Q 108.7
N22 C218 H21R 108.7
C217 C218 H21R 108.7
H21Q C218 H21R 107.6
O32 K3 O35 134.24(18)
O32 K3 O36 94.56(17)
O35 K3 O36 60.98(15)
O32 K3 O34 100.04(18)
O35 K3 O34 119.77(18)
O36 K3 O34 97.22(18)
O32 K3 O33 123.63(18)
O35 K3 O33 96.75(18)
O36 K3 O33 137.11(17)
O34 K3 O33 60.5(2)
O32 K3 O31 59.86(17)
O35 K3 O31 94.74(17)
O36 K3 O31 115.90(17)
O34 K3 O31 141.27(19)
O33 K3 O31 101.15(19)
O32 K3 N31 119.12(18)
O35 K3 N31 59.62(17)
O36 K3 N31 119.52(17)
O34 K3 N31 121.0(2)
O33 K3 N31 61.2(2)
O31 K3 N31 60.05(17)
O32 K3 N32 60.76(19)
O35 K3 N32 120.30(18)
O36 K3 N32 60.35(17)
O34 K3 N32 59.2(2)
O33 K3 N32 119.0(2)
O31 K3 N32 119.79(18)
N31 K3 N32 179.8(2)
C313 N31 C307 110.2(7)
C313 N31 C301 107.5(7)
C307 N31 C301 111.6(8)
C313 N31 K3 110.9(5)
C307 N31 K3 107.2(6)
C301 N31 K3 109.5(4)
C306 N32 C312 110.8(7)
C306 N32 C318 112.1(7)
C312 N32 C318 108.2(8)
C306 N32 K3 106.5(5)
C312 N32 K3 110.4(6)
C318 N32 K3 108.8(4)
C303 O31 C302 113.3(7)
C303 O31 K3 113.7(5)
C302 O31 K3 114.9(5)
C305 O32 C304 110.3(7)
C305 O32 K3 118.6(4)
C304 O32 K3 111.8(5)
C308 O33 C309 112.1(8)
C308 O33 K3 112.8(6)
C309 O33 K3 111.0(5)
C311 O34 C310 112.3(8)
C311 O34 K3 118.4(6)
C310 O34 K3 116.3(6)
C314 O35 C315 110.4(6)
C314 O35 K3 118.0(4)
C315 O35 K3 113.6(4)
C316 O36 C317 108.2(6)
C316 O36 K3 110.7(4)
C317 O36 K3 117.2(5)
C302 C301 N31 112.7(8)
C302 C301 H30A 109.1
N31 C301 H30A 109.1
C302 C301 H30B 109.1
N31 C301 H30B 109.1
H30A C301 H30B 107.8
O31 C302 C301 108.6(7)
O31 C302 H30C 110.0
C301 C302 H30C 110.0
O31 C302 H30D 110.0
C301 C302 H30D 110.0
H30C C302 H30D 108.3
O31 C303 C304 108.9(7)
O31 C303 H30E 109.9
C304 C303 H30E 109.9
O31 C303 H30F 109.9
C304 C303 H30F 109.9
H30E C303 H30F 108.3
O32 C304 C303 107.5(7)
O32 C304 H30G 110.2
C303 C304 H30G 110.2
O32 C304 H30H 110.2
C303 C304 H30H 110.2
H30G C304 H30H 108.5
O32 C305 C306 109.6(7)
O32 C305 H30I 109.8
C306 C305 H30I 109.8
O32 C305 H30J 109.8
C306 C305 H30J 109.8
H30I C305 H30J 108.2
N32 C306 C305 114.0(7)
N32 C306 H30K 108.7
C305 C306 H30K 108.7
N32 C306 H30L 108.7
C305 C306 H30L 108.7
H30K C306 H30L 107.6
N31 C307 C308 112.5(8)
N31 C307 H30M 109.1
C308 C307 H30M 109.1
N31 C307 H30N 109.1
C308 C307 H30N 109.1
H30M C307 H30N 107.8
O33 C308 C307 110.1(8)
O33 C308 H30O 109.6
C307 C308 H30O 109.6
O33 C308 H30P 109.6
C307 C308 H30P 109.6
H30O C308 H30P 108.1
O33 C309 C310 111.6(8)
O33 C309 H30Q 109.3
C310 C309 H30Q 109.3
O33 C309 H30R 109.3
C310 C309 H30R 109.3
H30Q C309 H30R 108.0
O34 C310 C309 107.5(8)
O34 C310 H31A 110.2
C309 C310 H31A 110.2
O34 C310 H31B 110.2
C309 C310 H31B 110.2
H31A C310 H31B 108.5
O34 C311 C312 110.7(8)
O34 C311 H31C 109.5
C312 C311 H31C 109.5
O34 C311 H31D 109.5
C312 C311 H31D 109.5
H31C C311 H31D 108.1
N32 C312 C311 112.7(10)
N32 C312 H31E 109.0
C311 C312 H31E 109.0
N32 C312 H31F 109.0
C311 C312 H31F 109.0
H31E C312 H31F 107.8
N31 C313 C314 114.1(7)
N31 C313 H31G 108.7
C314 C313 H31G 108.7
N31 C313 H31H 108.7
C314 C313 H31H 108.7
H31G C313 H31H 107.6
O35 C314 C313 108.7(7)
O35 C314 H31I 109.9
C313 C314 H31I 109.9
O35 C314 H31J 109.9
C313 C314 H31J 109.9
H31I C314 H31J 108.3
O35 C315 C316 107.8(6)
O35 C315 H31K 110.2
C316 C315 H31K 110.2
O35 C315 H31L 110.2
C316 C315 H31L 110.2
H31K C315 H31L 108.5
O36 C316 C315 108.9(7)
O36 C316 H31M 109.9
C315 C316 H31M 109.9
O36 C316 H31N 109.9
C315 C316 H31N 109.9
H31M C316 H31N 108.3
O36 C317 C318 108.2(7)
O36 C317 H31O 110.1
C318 C317 H31O 110.1
O36 C317 H31P 110.1
C318 C317 H31P 110.1
H31O C317 H31P 108.4
N32 C318 C317 114.4(7)
N32 C318 H31Q 108.7
C317 C318 H31Q 108.7
N32 C318 H31R 108.7
C317 C318 H31R 108.7
H31Q C318 H31R 107.6
C1R N1R C5R 125.9(13)
N1R C1R C2R 121.0(12)
N1R C1R H1R 119.5
C2R C1R H1R 119.5
C1R C2R C3R 118.0(9)
C1R C2R H2R 121.0
C3R C2R H2R 121.0
C2R C3R C4R 114.8(11)
C2R C3R H3R 122.6
C4R C3R H3R 122.6
C5R C4R C3R 122.5(9)
C5R C4R H4R 118.8
C3R C4R H4R 118.8
N1R C5R C4R 117.8(11)
N1R C5R H5R 121.1
C4R C5R H5R 121.1
C2S N1S C6S 118.4(10)
N1S C2S C3S 126.6(11)
N1S C2S H2S 116.7
C3S C2S H2S 116.7
C4S C3S C2S 115.4(10)
C4S C3S H3S 122.3
C2S C3S H3S 122.3
C3S C4S C5S 118.4(11)
C3S C4S H4S 120.8
C5S C4S H4S 120.8
C6S C5S C4S 123.9(14)
C6S C5S H5S 118.1
C4S C5S H5S 118.1
C5S C6S N1S 116.9(13)
C5S C6S H6S 121.5
N1S C6S H6S 121.5
C1T N1T C5T 116.5(15)
N1T C1T C2T 129.1(14)
N1T C1T H1T 115.4
C2T C1T H1T 115.4
C1T C2T C3T 118.0(11)
C1T C2T H2T 121.0
C3T C2T H2T 121.0
C2T C3T C4T 110.9(9)
C2T C3T H3T 124.5
C4T C3T H3T 124.5
C5T C4T C3T 118.8(11)
C5T C4T H4T 120.6
C3T C4T H4T 120.6
N1T C5T C4T 126.6(14)
N1T C5T H5T 116.7
C4T C5T H5T 116.7
C1U N1U C5U 120.0
C2U C1U N1U 120.0
C2U C1U H1U 120.0
N1U C1U H1U 120.0
C1U C2U C3U 120.0
C1U C2U H2U 120.0
C3U C2U H2U 120.0
C4U C3U C2U 120.0
C4U C3U H3U 120.0
C2U C3U H3U 120.0
C5U C4U C3U 120.0
C5U C4U H4U 120.0
C3U C4U H4U 120.0
C4U C5U N1U 120.0
C4U C5U H5U 120.0
N1U C5U H5U 120.0

loop_
_geom_bond_atom_site_label_1
_geom_bond_atom_site_label_2
_geom_bond_distance
Ru1 Ge25 2.513(9)
Ru1 Ge26 2.568(11)
Ru1 Ge24 2.589(8)
Ru1 Ge29 2.638(9)
Ru1 Ge12 2.6509(14)
Ru1 Ge23 2.654(9)
Ru1 Ge28 2.655(10)
Ru1 Ge27 2.657(8)
Ru1 Ge6 2.6667(15)
Ru1 Ge4 2.6749(11)
Ru1 Ge5 2.6842(10)
Ru1 Ge10 2.7047(16)
Ru1 Ge9 2.7083(11)
Ru1 Ge3 2.7129(10)
Ru1 Ge11 2.7136(11)
Ru1 Ge8 2.7214(11)
Ru1 Ge30 2.724(12)
Ru1 Ge7 2.7247(12)
Ru1 Ge32 2.725(11)
Ru1 Ge2 2.7352(12)
Ru1 Ge31 2.739(10)
Ru1 Ge21 2.743(8)
Ru1 Ge22 2.765(9)
Ru1 Ge1 2.7706(12)
Ge1 Ge2 2.442(2)
Ge1 Ge3 2.4886(17)
Ge1 Ge11 2.4889(19)
Ge2 Ge12 2.4738(19)
Ge2 Ge4 2.479(2)
Ge3 Ge9 2.4658(18)
Ge3 Ge4 2.5771(19)
Ge4 Ge5 2.4664(17)
Ge5 Ge7 2.4845(17)
Ge5 Ge6 2.601(2)
Ge6 Ge12 2.4665(19)
Ge6 Ge8 2.478(2)
Ge7 Ge8 2.4507(18)
Ge7 Ge9 2.4853(18)
Ge8 Ge10 2.4868(19)
Ge9 Ge10 2.599(2)
Ge10 Ge11 2.478(2)
Ge11 Ge12 2.5851(18)
Ge21 Ge22 2.385(15)
Ge21 Ge23 2.459(16)
Ge21 Ge31 2.493(15)
Ge22 Ge32 2.484(16)
Ge22 Ge24 2.511(17)
Ge23 Ge29 2.335(14)
Ge23 Ge24 2.510(16)
Ge24 Ge25 2.424(16)
Ge25 Ge27 2.558(16)
Ge25 Ge26 2.562(17)
Ge26 Ge32 2.392(16)
Ge26 Ge28 2.423(17)
Ge27 Ge29 2.469(13)
Ge27 Ge28 2.532(13)
Ge28 Ge30 2.462(14)
Ge29 Ge30 2.537(14)
Ge30 Ge31 2.403(16)
Ge31 Ge32 2.458(17)
K1 O12 2.789(5)
K1 O13 2.823(6)
K1 O16 2.836(6)
K1 O11 2.836(5)
K1 O15 2.849(6)
K1 O14 2.849(6)
K1 N11 2.938(7)
K1 N12 2.969(7)
N11 C113 1.446(14)
N11 C101 1.463(12)
N11 C107 1.491(12)
N12 C106 1.451(14)
N12 C118 1.489(13)
N12 C112 1.510(14)
O11 C102 1.416(10)
O11 C103 1.421(9)
O12 C104 1.411(9)
O12 C105 1.426(10)
O13 C108 1.396(12)
O13 C109 1.422(12)
O14 C110 1.408(14)
O14 C111 1.427(12)
O15 C115 1.376(12)
O15 C114 1.424(16)
O16 C117 1.385(15)
O16 C116 1.387(13)
C101 C102 1.529(14)
C101 H10A 0.9900
C101 H10B 0.9900
C102 H10C 0.9900
C102 H10D 0.9900
C103 C104 1.479(12)
C103 H10E 0.9900
C103 H10F 0.9900
C104 H10G 0.9900
C104 H10H 0.9900
C105 C106 1.500(14)
C105 H10I 0.9900
C105 H10J 0.9900
C106 H10K 0.9900
C106 H10L 0.9900
C107 C108 1.499(16)
C107 H10M 0.9900
C107 H10N 0.9900
C108 H10O 0.9900
C108 H10P 0.9900
C109 C110 1.496(19)
C109 H10Q 0.9900
C109 H10R 0.9900
C110 H11A 0.9900
C110 H11B 0.9900
C111 C112 1.481(17)
C111 H11C 0.9900
C111 H11D 0.9900
C112 H11E 0.9900
C112 H11F 0.9900
C113 C114 1.537(18)
C113 H11G 0.9900
C113 H11H 0.9900
C114 H11I 0.9900
C114 H11J 0.9900
C115 C116 1.503(17)
C115 H11K 0.9900
C115 H11L 0.9900
C116 H11M 0.9900
C116 H11N 0.9900
C117 C118 1.494(19)
C117 H11O 0.9900
C117 H11P 0.9900
C118 H11Q 0.9900
C118 H11R 0.9900
K2 O25 2.828(5)
K2 O21 2.840(5)
K2 O22 2.850(6)
K2 O23 2.866(5)
K2 O26 2.867(6)
K2 O24 2.872(5)
K2 N22 2.978(7)
K2 N21 2.984(7)
N21 C201 1.455(11)
N21 C207 1.461(11)
N21 C213 1.465(11)
N22 C206 1.461(15)
N22 C218 1.466(13)
N22 C212 1.500(12)
O21 C202 1.415(14)
O21 C203 1.443(11)
O22 C204 1.411(12)
O22 C205 1.478(14)
O23 C208 1.425(9)
O23 C209 1.430(9)
O24 C211 1.419(9)
O24 C210 1.429(10)
O25 C214 1.380(10)
O25 C215 1.432(9)
O26 C216 1.413(10)
O26 C217 1.440(12)
C201 C202 1.487(16)
C201 H20A 0.9900
C201 H20B 0.9900
C202 H20C 0.9900
C202 H20D 0.9900
C203 C204 1.452(17)
C203 H20E 0.9900
C203 H20F 0.9900
C204 H20G 0.9900
C204 H20H 0.9900
C205 C206 1.444(19)
C205 H20I 0.9900
C205 H20J 0.9900
C206 H20K 0.9900
C206 H20L 0.9900
C207 C208 1.503(12)
C207 H20M 0.9900
C207 H20N 0.9900
C208 H20O 0.9900
C208 H20P 0.9900
C209 C210 1.460(12)
C209 H20Q 0.9900
C209 H20R 0.9900
C210 H21A 0.9900
C210 H21B 0.9900
C211 C212 1.499(16)
C211 H21C 0.9900
C211 H21D 0.9900
C212 H21E 0.9900
C212 H21F 0.9900
C213 C214 1.522(12)
C213 H21G 0.9900
C213 H21H 0.9900
C214 H21I 0.9900
C214 H21J 0.9900
C215 C216 1.499(15)
C215 H21K 0.9900
C215 H21L 0.9900
C216 H21M 0.9900
C216 H21N 0.9900
C217 C218 1.510(14)
C217 H21O 0.9900
C217 H21P 0.9900
C218 H21Q 0.9900
C218 H21R 0.9900
K3 O32 2.805(5)
K3 O35 2.820(5)
K3 O36 2.841(6)
K3 O34 2.842(6)
K3 O33 2.858(6)
K3 O31 2.863(6)
K3 N31 3.011(7)
K3 N32 3.022(7)
N31 C313 1.446(11)
N31 C307 1.470(13)
N31 C301 1.520(12)
N32 C306 1.460(11)
N32 C312 1.471(12)
N32 C318 1.480(12)
O31 C303 1.410(10)
O31 C302 1.419(11)
O32 C305 1.406(10)
O32 C304 1.431(10)
O33 C308 1.373(13)
O33 C309 1.451(12)
O34 C311 1.406(13)
O34 C310 1.448(12)
O35 C314 1.423(10)
O35 C315 1.450(9)
O36 C316 1.418(9)
O36 C317 1.429(9)
C301 C302 1.479(14)
C301 H30A 0.9900
C301 H30B 0.9900
C302 H30C 0.9900
C302 H30D 0.9900
C303 C304 1.476(14)
C303 H30E 0.9900
C303 H30F 0.9900
C304 H30G 0.9900
C304 H30H 0.9900
C305 C306 1.508(14)
C305 H30I 0.9900
C305 H30J 0.9900
C306 H30K 0.9900
C306 H30L 0.9900
C307 C308 1.521(18)
C307 H30M 0.9900
C307 H30N 0.9900
C308 H30O 0.9900
C308 H30P 0.9900
C309 C310 1.486(17)
C309 H30Q 0.9900
C309 H30R 0.9900
C310 H31A 0.9900
C310 H31B 0.9900
C311 C312 1.480(19)
C311 H31C 0.9900
C311 H31D 0.9900
C312 H31E 0.9900
C312 H31F 0.9900
C313 C314 1.510(13)
C313 H31G 0.9900
C313 H31H 0.9900
C314 H31I 0.9900
C314 H31J 0.9900
C315 C316 1.498(12)
C315 H31K 0.9900
C315 H31L 0.9900
C316 H31M 0.9900
C316 H31N 0.9900
C317 C318 1.508(12)
C317 H31O 0.9900
C317 H31P 0.9900
C318 H31Q 0.9900
C318 H31R 0.9900
N1R C1R 1.264(16)
N1R C5R 1.292(14)
C1R C2R 1.352(18)
C1R H1R 0.9500
C2R C3R 1.413(17)
C2R H2R 0.9500
C3R C4R 1.417(13)
C3R H3R 0.9500
C4R C5R 1.310(13)
C4R H4R 0.9500
C5R H5R 0.9500
N1S C2S 1.299(15)
N1S C6S 1.376(18)
C2S C3S 1.377(15)
C2S H2S 0.9500
C3S C4S 1.365(16)
C3S H3S 0.9500
C4S C5S 1.37(2)
C4S H4S 0.9500
C5S C6S 1.351(18)
C5S H5S 0.9500
C6S H6S 0.9500
N1T C1T 1.222(17)
N1T C5T 1.250(16)
C1T C2T 1.336(16)
C1T H1T 0.9500
C2T C3T 1.433(18)
C2T H2T 0.9500
C3T C4T 1.464(16)
C3T H3T 0.9500
C4T C5T 1.332(14)
C4T H4T 0.9500
C5T H5T 0.9500
N1U C1U 1.30(2)
N1U C5U 1.30(2)
C1U C2U 1.30(2)
C1U H1U 0.9500
C2U C3U 1.30(3)
C2U H2U 0.9500
C3U C4U 1.30(3)
C3U H3U 0.9500
C4U C5U 1.30(2)
C4U H4U 0.9500
C5U H5U 0.9500
